data_4332746
loop_
_publ_author_name
'Mitra, Amitabha'
'DePue, Lauren J.'
'Struss, Jeffrey E.'
'Patel, Bijal P.'
'Parkin, Sean'
'Atwood, David A.'

_publ_section_title
;
 Mononuclear Schiff Base Boron Halides:&#x00A0; Synthesis,
 Characterization, and Dealkylation of Trimethyl Phosphate
;
_journal_issue 23
_journal_name_full 'Inorganic Chemistry'
_journal_page_first 9213
_journal_page_last 9224
_journal_paper_doi 10.1021/ic0607890
_journal_volume 45
_journal_year 2006
_chemical_formula_moiety 'C42 H50 B2 N2 O5, 2(C H2 Cl2)'
_chemical_formula_sum 'C44 H54 B2 Cl4 N2 O5'
_chemical_formula_weight 854.31
_chemical_name_systematic
; 
 ? 
;
_space_group_IT_number 19
_symmetry_cell_setting orthorhombic
_symmetry_space_group_name_Hall 'P 2ac 2ab'
_symmetry_space_group_name_H-M 'P 21 21 21'
_atom_sites_solution_hydrogens geom
_atom_sites_solution_primary direct
_atom_sites_solution_secondary difmap
_audit_creation_method SHELXL-97
_cell_angle_alpha 90.00
_cell_angle_beta 90.00
_cell_angle_gamma 90.00
_cell_formula_units_Z 12
_cell_length_a 12.9606(2)
_cell_length_b 19.6141(3)
_cell_length_c 51.9064(7)
_cell_measurement_reflns_used 7798
_cell_measurement_temperature 90.0(2)
_cell_measurement_theta_max 67.35
_cell_measurement_theta_min 3.46
_cell_volume 13195.2(3)
_computing_cell_refinement 'APEX2 (Bruker-Nonius, 2004)'
_computing_data_collection 'APEX2 (Bruker-Nonius, 2004)'
_computing_data_reduction 'APEX2 (Bruker-Nonius, 2004)'
_computing_molecular_graphics 'XP in SHELXTL (Sheldrick, 1994)'
_computing_publication_material
; 
SHELX97-2 (Sheldrick, 1997) and local procedures 
;
_computing_structure_refinement 'SHELXL-97 (Sheldrick, 1997)'
_computing_structure_solution 'SHELXS-97 (Sheldrick, 1990)'
_diffrn_ambient_temperature 90.0(2)
_diffrn_detector_area_resol_mean 18
_diffrn_measured_fraction_theta_full .989
_diffrn_measured_fraction_theta_max .989
_diffrn_measurement_device_type 'X8 Proteum diffractometer'
_diffrn_measurement_method '\w and \f scans'
_diffrn_radiation_monochromator 'Bruker Montel multilayer optics'
_diffrn_radiation_source 'fine-focus rotating anode'
_diffrn_radiation_type CuK\a
_diffrn_radiation_wavelength 1.54178
_diffrn_reflns_av_R_equivalents 0.0767
_diffrn_reflns_av_sigmaI/netI 0.0791
_diffrn_reflns_limit_h_max 15
_diffrn_reflns_limit_h_min -9
_diffrn_reflns_limit_k_max 23
_diffrn_reflns_limit_k_min -22
_diffrn_reflns_limit_l_max 62
_diffrn_reflns_limit_l_min -46
_diffrn_reflns_number 93693
_diffrn_reflns_theta_full 67.99
_diffrn_reflns_theta_max 67.99
_diffrn_reflns_theta_min 2.41
_exptl_absorpt_coefficient_mu 2.810
_exptl_absorpt_correction_T_max 0.87
_exptl_absorpt_correction_T_min 0.69
_exptl_absorpt_correction_type multi-scan
_exptl_absorpt_process_details 'Sadabs in APEX2 (Bruker-Nonius, 2004)'
_exptl_crystal_colour yellow
_exptl_crystal_density_diffrn 1.290
_exptl_crystal_density_method 'not measured'
_exptl_crystal_description 'irregular shard'
_exptl_crystal_F_000 5400
_exptl_crystal_size_max 0.12
_exptl_crystal_size_mid 0.08
_exptl_crystal_size_min 0.05
_refine_diff_density_max .636
_refine_diff_density_min -2.050
_refine_diff_density_rms .069
_refine_ls_abs_structure_details 'Flack H D (1983), Acta Cryst. A39, 876-881'
_refine_ls_abs_structure_Flack 0.016(15)
_refine_ls_extinction_coef 0.000089(15)
_refine_ls_extinction_expression Fc^*^=kFc[1+0.001xFc^2^\l^3^/sin(2\q)]^-1/4^
_refine_ls_extinction_method SHELXL
_refine_ls_goodness_of_fit_ref 1.072
_refine_ls_hydrogen_treatment constr
_refine_ls_matrix_type full
_refine_ls_number_parameters 1658
_refine_ls_number_reflns 23333
_refine_ls_number_restraints 2722
_refine_ls_restrained_S_all 1.123
_refine_ls_R_factor_all 0.1066
_refine_ls_R_factor_gt 0.0718
_refine_ls_shift/su_max 0.006
_refine_ls_shift/su_mean 0.000
_refine_ls_structure_factor_coef Fsqd
_refine_ls_weighting_details 'calc w=1/[\s^2^(Fo^2^)+(0.0758P)^2^+12.8198P] where P=(Fo^2^+2Fc^2^)/3'
_refine_ls_weighting_scheme calc
_refine_ls_wR_factor_gt 0.1730
_refine_ls_wR_factor_ref 0.1947
_reflns_number_gt 16374
_reflns_number_total 23333
_reflns_threshold_expression >2\s(I)
_cod_data_source_file ic0607890sup5.cif
_cod_data_source_block x04051
_cod_database_code 4332746

loop_
_symmetry_equiv_pos_as_xyz
'x, y, z'
'-x+1/2, -y, z+1/2'
'-x, y+1/2, -z+1/2'
'x+1/2, -y+1/2, -z'

loop_
_atom_site_label
_atom_site_type_symbol
_atom_site_fract_x
_atom_site_fract_y
_atom_site_fract_z
_atom_site_U_iso_or_equiv
_atom_site_adp_type
_atom_site_occupancy
_atom_site_symmetry_multiplicity
_atom_site_calc_flag
_atom_site_refinement_flags
_atom_site_disorder_assembly
_atom_site_disorder_group
B1A B -0.0429(4) 0.1427(3) 0.13590(9) 0.0218(7) Uani 1 1 d U . .
B2A B 0.0844(4) 0.2017(3) 0.11144(9) 0.0204(7) Uani 1 1 d U . .
N1A N -0.1498(3) 0.16916(19) 0.12380(7) 0.0233(7) Uani 1 1 d U . .
N2A N 0.1634(3) 0.22727(18) 0.13333(7) 0.0201(7) Uani 1 1 d U . .
O1A O -0.0632(2) 0.07399(15) 0.14556(5) 0.0238(6) Uani 1 1 d U . .
O2A O -0.0283(2) 0.19151(14) 0.15733(5) 0.0211(6) Uani 1 1 d U . .
O3A O 0.0136(2) 0.26067(15) 0.10927(5) 0.0209(6) Uani 1 1 d U . .
O4A O 0.1457(2) 0.19367(16) 0.08794(5) 0.0220(6) Uani 1 1 d U . .
O5A O 0.0378(2) 0.14028(15) 0.11788(5) 0.0213(6) Uani 1 1 d U . .
C1A C -0.1470(4) 0.0634(2) 0.15995(9) 0.0260(8) Uani 1 1 d U . .
C2A C -0.1511(4) 0.0054(2) 0.17684(9) 0.0300(8) Uani 1 1 d U . .
C3A C -0.0624(4) -0.0465(3) 0.17749(9) 0.0345(9) Uani 1 1 d U . .
C4A C -0.0521(4) -0.0786(3) 0.15052(10) 0.0366(12) Uani 1 1 d U . .
H4A1 H 0.0048 -0.1115 0.1505 0.055 Uiso 1 1 calc R . .
H4A2 H -0.0381 -0.0428 0.1378 0.055 Uiso 1 1 calc R . .
H4A3 H -0.1165 -0.1020 0.1460 0.055 Uiso 1 1 calc R . .
C5A C 0.0383(4) -0.0141(3) 0.18575(9) 0.0351(10) Uani 1 1 d U . .
H5A1 H 0.0319 0.0026 0.2035 0.053 Uiso 1 1 calc R . .
H5A2 H 0.0545 0.0241 0.1743 0.053 Uiso 1 1 calc R . .
H5A3 H 0.0936 -0.0481 0.1849 0.053 Uiso 1 1 calc R . .
C6A C -0.0849(5) -0.1049(3) 0.19635(11) 0.0464(13) Uani 1 1 d U . .
H6A1 H -0.0902 -0.0866 0.2139 0.070 Uiso 1 1 calc R . .
H6A2 H -0.0288 -0.1383 0.1956 0.070 Uiso 1 1 calc R . .
H6A3 H -0.1500 -0.1270 0.1916 0.070 Uiso 1 1 calc R . .
C7A C -0.2408(4) -0.0004(3) 0.19160(9) 0.0334(9) Uani 1 1 d U . .
H7A H -0.2439 -0.0369 0.2036 0.040 Uiso 1 1 calc R . .
C8A C -0.3275(4) 0.0435(3) 0.19021(9) 0.0337(9) Uani 1 1 d U . .
C9A C -0.4226(4) 0.0290(3) 0.20670(10) 0.0413(10) Uani 1 1 d U . .
C10A C -0.3943(5) 0.0327(4) 0.23566(11) 0.0562(14) Uani 1 1 d U . .
H10A H -0.3689 0.0784 0.2398 0.084 Uiso 1 1 calc R . .
H10B H -0.3405 -0.0010 0.2395 0.084 Uiso 1 1 calc R . .
H10C H -0.4557 0.0228 0.2461 0.084 Uiso 1 1 calc R . .
C11A C -0.4609(5) -0.0432(3) 0.20090(12) 0.0500(13) Uani 1 1 d U . .
H11A H -0.5246 -0.0519 0.2105 0.075 Uiso 1 1 calc R . .
H11B H -0.4082 -0.0763 0.2061 0.075 Uiso 1 1 calc R . .
H11C H -0.4744 -0.0477 0.1824 0.075 Uiso 1 1 calc R . .
C12A C -0.5102(5) 0.0790(3) 0.20152(13) 0.0531(13) Uani 1 1 d U . .
H12A H -0.5274 0.0783 0.1831 0.080 Uiso 1 1 calc R . .
H12B H -0.4886 0.1250 0.2065 0.080 Uiso 1 1 calc R . .
H12C H -0.5709 0.0657 0.2116 0.080 Uiso 1 1 calc R . .
C13A C -0.3231(4) 0.0965(2) 0.17267(9) 0.0296(9) Uani 1 1 d U . .
H13A H -0.3806 0.1261 0.1708 0.036 Uiso 1 1 calc R . .
C14A C -0.2333(4) 0.1070(2) 0.15750(9) 0.0267(8) Uani 1 1 d U . .
C15A C -0.2329(4) 0.1553(2) 0.13705(8) 0.0255(8) Uani 1 1 d U . .
H15A H -0.2952 0.1782 0.1329 0.031 Uiso 1 1 calc R . .
C16A C -0.1540(3) 0.2093(3) 0.10079(8) 0.0252(8) Uani 1 1 d U . .
C17A C -0.2404(4) 0.2047(3) 0.08479(8) 0.0303(9) Uani 1 1 d U . .
H17A H -0.2930 0.1724 0.0884 0.036 Uiso 1 1 calc R . .
C18A C -0.2492(4) 0.2474(3) 0.06364(9) 0.0321(9) Uani 1 1 d U . .
H18A H -0.3077 0.2443 0.0527 0.039 Uiso 1 1 calc R . .
C19A C -0.1727(4) 0.2942(3) 0.05855(9) 0.0315(9) Uani 1 1 d U . .
H19A H -0.1804 0.3250 0.0445 0.038 Uiso 1 1 calc R . .
C20A C -0.0857(4) 0.2969(3) 0.07353(8) 0.0278(9) Uani 1 1 d U . .
H20A H -0.0331 0.3288 0.0694 0.033 Uiso 1 1 calc R . .
C21A C -0.0728(3) 0.2540(2) 0.09455(8) 0.0228(8) Uani 1 1 d U . .
C22A C 0.2115(3) 0.2429(2) 0.08081(8) 0.0194(7) Uani 1 1 d U . .
C23A C 0.2431(3) 0.2487(2) 0.05485(8) 0.0215(7) Uani 1 1 d U . .
C24A C 0.2046(4) 0.1993(3) 0.03416(8) 0.0282(9) Uani 1 1 d U . .
C25A C 0.2289(4) 0.1251(3) 0.04164(9) 0.0323(10) Uani 1 1 d U . .
H25A H 0.3033 0.1200 0.0443 0.048 Uiso 1 1 calc R . .
H25B H 0.2064 0.0945 0.0278 0.048 Uiso 1 1 calc R . .
H25C H 0.1923 0.1135 0.0576 0.048 Uiso 1 1 calc R . .
C26A C 0.0885(4) 0.2088(3) 0.03021(9) 0.0301(10) Uani 1 1 d U . .
H26A H 0.0522 0.1986 0.0463 0.045 Uiso 1 1 calc R . .
H26B H 0.0645 0.1779 0.0167 0.045 Uiso 1 1 calc R . .
H26C H 0.0745 0.2561 0.0251 0.045 Uiso 1 1 calc R . .
C27A C 0.2569(4) 0.2127(3) 0.00802(9) 0.0368(11) Uani 1 1 d U . .
H27A H 0.2416 0.2592 0.0023 0.055 Uiso 1 1 calc R . .
H27B H 0.2308 0.1801 -0.0047 0.055 Uiso 1 1 calc R . .
H27C H 0.3317 0.2071 0.0098 0.055 Uiso 1 1 calc R . .
C28A C 0.3103(3) 0.3018(2) 0.04940(8) 0.0221(8) Uani 1 1 d U . .
H28A H 0.3310 0.3074 0.0320 0.027 Uiso 1 1 calc R . .
C29A C 0.3508(3) 0.3484(2) 0.06777(8) 0.0211(8) Uani 1 1 d U . .
C30A C 0.4235(3) 0.4050(3) 0.05884(9) 0.0253(9) Uani 1 1 d U . .
C31A C 0.3683(4) 0.4489(3) 0.03865(10) 0.0361(12) Uani 1 1 d U . .
H31A H 0.3480 0.4203 0.0240 0.054 Uiso 1 1 calc R . .
H31B H 0.4149 0.4849 0.0327 0.054 Uiso 1 1 calc R . .
H31C H 0.3067 0.4695 0.0463 0.054 Uiso 1 1 calc R . .
C32A C 0.5204(4) 0.3727(3) 0.04710(10) 0.0376(11) Uani 1 1 d U . .
H32A H 0.5565 0.3462 0.0603 0.056 Uiso 1 1 calc R . .
H32B H 0.5660 0.4087 0.0406 0.056 Uiso 1 1 calc R . .
H32C H 0.5005 0.3427 0.0328 0.056 Uiso 1 1 calc R . .
C33A C 0.4558(4) 0.4507(3) 0.08097(9) 0.0315(10) Uani 1 1 d U . .
H33A H 0.3945 0.4712 0.0888 0.047 Uiso 1 1 calc R . .
H33B H 0.5014 0.4867 0.0745 0.047 Uiso 1 1 calc R . .
H33C H 0.4926 0.4236 0.0939 0.047 Uiso 1 1 calc R . .
C34A C 0.3229(3) 0.3383(2) 0.09291(8) 0.0208(8) Uani 1 1 d U . .
H34A H 0.3502 0.3672 0.1059 0.025 Uiso 1 1 calc R . .
C35A C 0.2539(3) 0.2852(2) 0.09976(8) 0.0209(8) Uani 1 1 d U . .
C36A C 0.2357(3) 0.2700(2) 0.12614(8) 0.0208(8) Uani 1 1 d U . .
H36A H 0.2770 0.2914 0.1389 0.025 Uiso 1 1 calc R . .
C37A C 0.1574(4) 0.2034(2) 0.15959(8) 0.0208(7) Uani 1 1 d U . .
C38A C 0.2479(4) 0.1949(2) 0.17365(8) 0.0241(8) Uani 1 1 d U . .
H38A H 0.3128 0.2040 0.1659 0.029 Uiso 1 1 calc R . .
C39A C 0.2433(4) 0.1731(2) 0.19909(8) 0.0249(8) Uani 1 1 d U . .
H39A H 0.3052 0.1667 0.2086 0.030 Uiso 1 1 calc R . .
C40A C 0.1495(4) 0.1606(2) 0.21061(8) 0.0263(9) Uani 1 1 d U . .
H40A H 0.1464 0.1473 0.2282 0.032 Uiso 1 1 calc R . .
C41A C 0.0600(4) 0.1675(2) 0.19642(8) 0.0227(8) Uani 1 1 d U . .
H41A H -0.0045 0.1585 0.2044 0.027 Uiso 1 1 calc R . .
C42A C 0.0617(4) 0.1875(2) 0.17054(8) 0.0205(7) Uani 1 1 d U . .
B1B B 0.4638(4) 0.3650(3) 0.19769(9) 0.0174(7) Uani 1 1 d U . .
B2B B 0.5849(4) 0.3026(3) 0.22283(9) 0.0187(7) Uani 1 1 d U . .
N1B N 0.3547(3) 0.33818(18) 0.20866(6) 0.0164(6) Uani 1 1 d U . .
N2B N 0.6662(3) 0.27667(18) 0.20150(6) 0.0194(6) Uani 1 1 d U . .
O1B O 0.4440(2) 0.43476(15) 0.18869(5) 0.0208(6) Uani 1 1 d U . .
O2B O 0.4820(2) 0.31814(15) 0.17586(5) 0.0193(6) Uani 1 1 d U . .
O3B O 0.5124(2) 0.24500(15) 0.22414(5) 0.0187(6) Uani 1 1 d U . .
O4B O 0.6434(2) 0.30822(16) 0.24693(5) 0.0227(6) Uani 1 1 d U . .
O5B O 0.5408(2) 0.36588(15) 0.21661(5) 0.0186(6) Uani 1 1 d U . .
C1B C 0.3630(3) 0.4459(2) 0.17329(8) 0.0206(8) Uani 1 1 d U . .
C2B C 0.3592(3) 0.5038(3) 0.15714(9) 0.0282(8) Uani 1 1 d U . .
C3B C 0.4461(4) 0.5575(3) 0.15766(11) 0.0402(10) Uani 1 1 d U . .
C4B C 0.4550(4) 0.5865(3) 0.18482(11) 0.0441(12) Uani 1 1 d U . .
H4B1 H 0.5103 0.6207 0.1853 0.066 Uiso 1 1 calc R . .
H4B2 H 0.4710 0.5497 0.1969 0.066 Uiso 1 1 calc R . .
H4B3 H 0.3896 0.6080 0.1897 0.066 Uiso 1 1 calc R . .
C5B C 0.5492(4) 0.5254(3) 0.14956(11) 0.0457(12) Uani 1 1 d U . .
H5B1 H 0.5441 0.5091 0.1318 0.069 Uiso 1 1 calc R . .
H5B2 H 0.5651 0.4870 0.1610 0.069 Uiso 1 1 calc R . .
H5B3 H 0.6041 0.5596 0.1508 0.069 Uiso 1 1 calc R . .
C6B C 0.4245(5) 0.6162(3) 0.13927(13) 0.0581(15) Uani 1 1 d U . .
H6B1 H 0.4107 0.5981 0.1220 0.087 Uiso 1 1 calc R . .
H6B2 H 0.4847 0.6464 0.1386 0.087 Uiso 1 1 calc R . .
H6B3 H 0.3644 0.6418 0.1453 0.087 Uiso 1 1 calc R . .
C7B C 0.2735(3) 0.5102(2) 0.14156(8) 0.0245(8) Uani 1 1 d U . .
H7B H 0.2723 0.5476 0.1299 0.029 Uiso 1 1 calc R . .
C8B C 0.1868(3) 0.4658(2) 0.14138(8) 0.0198(8) Uani 1 1 d U . .
C9B C 0.0953(3) 0.4809(2) 0.12362(8) 0.0220(8) Uani 1 1 d U . .
C10B C 0.1297(4) 0.4775(3) 0.09548(9) 0.0337(11) Uani 1 1 d U . .
H10D H 0.1511 0.4308 0.0913 0.051 Uiso 1 1 calc R . .
H10E H 0.1878 0.5086 0.0928 0.051 Uiso 1 1 calc R . .
H10F H 0.0722 0.4907 0.0843 0.051 Uiso 1 1 calc R . .
C11B C 0.0536(4) 0.5525(2) 0.12943(10) 0.0301(10) Uani 1 1 d U . .
H11D H -0.0060 0.5618 0.1184 0.045 Uiso 1 1 calc R . .
H11E H 0.1076 0.5863 0.1261 0.045 Uiso 1 1 calc R . .
H11F H 0.0327 0.5550 0.1475 0.045 Uiso 1 1 calc R . .
C12B C 0.0065(4) 0.4301(3) 0.12758(9) 0.0298(10) Uani 1 1 d U . .
H12D H -0.0502 0.4413 0.1158 0.045 Uiso 1 1 calc R . .
H12E H -0.0179 0.4328 0.1454 0.045 Uiso 1 1 calc R . .
H12F H 0.0311 0.3838 0.1240 0.045 Uiso 1 1 calc R . .
C13B C 0.1897(3) 0.4124(2) 0.15846(8) 0.0180(8) Uani 1 1 d U . .
H13B H 0.1330 0.3818 0.1594 0.022 Uiso 1 1 calc R . .
C14B C 0.2758(3) 0.4022(2) 0.17460(7) 0.0158(7) Uani 1 1 d U . .
C15B C 0.2736(3) 0.3522(2) 0.19509(7) 0.0171(8) Uani 1 1 d U . .
H15B H 0.2109 0.3290 0.1987 0.020 Uiso 1 1 calc R . .
C16B C 0.3470(3) 0.2986(2) 0.23161(7) 0.0174(7) Uani 1 1 d U . .
C17B C 0.2582(4) 0.3036(2) 0.24686(7) 0.0203(8) Uani 1 1 d U . .
H17B H 0.2067 0.3365 0.2428 0.024 Uiso 1 1 calc R . .
C18B C 0.2452(4) 0.2603(2) 0.26801(8) 0.0235(8) Uani 1 1 d U . .
H18B H 0.1848 0.2633 0.2783 0.028 Uiso 1 1 calc R . .
C19B C 0.3207(4) 0.2133(2) 0.27383(8) 0.0255(9) Uani 1 1 d U . .
H19B H 0.3113 0.1831 0.2880 0.031 Uiso 1 1 calc R . .
C20B C 0.4097(4) 0.2095(2) 0.25932(8) 0.0226(8) Uani 1 1 d U . .
H20B H 0.4611 0.1769 0.2637 0.027 Uiso 1 1 calc R . .
C21B C 0.4254(3) 0.2525(2) 0.23837(8) 0.0192(7) Uani 1 1 d U . .
C22B C 0.7039(4) 0.2559(2) 0.25428(8) 0.0252(8) Uani 1 1 d U . .
C23B C 0.7322(4) 0.2475(3) 0.28033(9) 0.0353(9) Uani 1 1 d U . .
C24B C 0.6961(4) 0.2977(3) 0.30106(10) 0.0415(10) Uani 1 1 d U . .
C25B C 0.7297(4) 0.3704(3) 0.29392(10) 0.0446(12) Uani 1 1 d U . .
H25D H 0.8039 0.3709 0.2903 0.067 Uiso 1 1 calc R . .
H25E H 0.7149 0.4013 0.3083 0.067 Uiso 1 1 calc R . .
H25F H 0.6917 0.3855 0.2786 0.067 Uiso 1 1 calc R . .
C26B C 0.5789(4) 0.2945(3) 0.30390(9) 0.0369(11) Uani 1 1 d U . .
H26D H 0.5464 0.3043 0.2873 0.055 Uiso 1 1 calc R . .
H26E H 0.5563 0.3282 0.3166 0.055 Uiso 1 1 calc R . .
H26F H 0.5586 0.2488 0.3096 0.055 Uiso 1 1 calc R . .
C27B C 0.7442(6) 0.2809(4) 0.32753(10) 0.0624(16) Uani 1 1 d U . .
H27D H 0.7287 0.2334 0.3320 0.094 Uiso 1 1 calc R . .
H27E H 0.7152 0.3113 0.3406 0.094 Uiso 1 1 calc R . .
H27F H 0.8191 0.2872 0.3267 0.094 Uiso 1 1 calc R . .
C28B C 0.7951(4) 0.1931(3) 0.28584(9) 0.0391(11) Uani 1 1 d U . .
H28B H 0.8131 0.1859 0.3034 0.047 Uiso 1 1 calc R . .
C29B C 0.8358(4) 0.1463(3) 0.26728(9) 0.0386(10) Uani 1 1 d U . .
C30B C 0.9064(5) 0.0892(3) 0.27626(10) 0.0479(11) Uani 1 1 d U . .
C31B C 0.8491(6) 0.0445(4) 0.29547(13) 0.0712(17) Uani 1 1 d U . .
H31D H 0.7960 0.0182 0.2864 0.107 Uiso 1 1 calc R . .
H31E H 0.8166 0.0733 0.3086 0.107 Uiso 1 1 calc R . .
H31F H 0.8979 0.0133 0.3038 0.107 Uiso 1 1 calc R . .
C32B C 1.0030(5) 0.1186(4) 0.28889(12) 0.0641(15) Uani 1 1 d U . .
H32D H 0.9831 0.1464 0.3038 0.096 Uiso 1 1 calc R . .
H32E H 1.0401 0.1471 0.2764 0.096 Uiso 1 1 calc R . .
H32F H 1.0478 0.0813 0.2946 0.096 Uiso 1 1 calc R . .
C33B C 0.9426(5) 0.0454(3) 0.25377(11) 0.0497(14) Uani 1 1 d U . .
H33D H 0.9884 0.0094 0.2602 0.075 Uiso 1 1 calc R . .
H33E H 0.9800 0.0739 0.2414 0.075 Uiso 1 1 calc R . .
H33F H 0.8827 0.0247 0.2453 0.075 Uiso 1 1 calc R . .
C34B C 0.8101(4) 0.1581(3) 0.24197(9) 0.0321(10) Uani 1 1 d U . .
H34B H 0.8359 0.1290 0.2288 0.039 Uiso 1 1 calc R . .
C35B C 0.7455(4) 0.2134(2) 0.23543(8) 0.0267(8) Uani 1 1 d U . .
C36B C 0.7331(3) 0.2307(2) 0.20874(8) 0.0226(8) Uani 1 1 d U . .
H36B H 0.7742 0.2084 0.1961 0.027 Uiso 1 1 calc R . .
C37B C 0.6676(3) 0.3030(2) 0.17579(8) 0.0174(7) Uani 1 1 d U . .
C38B C 0.7607(3) 0.3103(2) 0.16275(8) 0.0197(8) Uani 1 1 d U . .
H38B H 0.8236 0.2985 0.1710 0.024 Uiso 1 1 calc R . .
C39B C 0.7617(3) 0.3346(2) 0.13768(8) 0.0235(9) Uani 1 1 d U . .
H39B H 0.8254 0.3401 0.1289 0.028 Uiso 1 1 calc R . .
C40B C 0.6698(3) 0.3509(3) 0.12541(9) 0.0295(9) Uani 1 1 d U . .
H40B H 0.6702 0.3661 0.1080 0.035 Uiso 1 1 calc R . .
C41B C 0.5783(4) 0.3451(3) 0.13857(9) 0.0288(9) Uani 1 1 d U . .
H41B H 0.5157 0.3567 0.1301 0.035 Uiso 1 1 calc R . .
C42B C 0.5752(3) 0.3228(2) 0.16383(8) 0.0207(8) Uani 1 1 d U . .
B1C B -0.0741(4) 0.7012(3) 0.05596(9) 0.0190(7) Uani 1 1 d U . .
B2C B 0.0501(4) 0.6391(3) 0.03176(9) 0.0195(7) Uani 1 1 d U . .
N1C N -0.1555(3) 0.72518(19) 0.03427(7) 0.0192(7) Uani 1 1 d U . .
N2C N 0.1575(3) 0.66785(19) 0.04301(7) 0.0194(7) Uani 1 1 d U . .
O1C O -0.1338(2) 0.69616(15) 0.07996(6) 0.0192(6) Uani 1 1 d U . .
O2C O -0.0029(2) 0.76005(15) 0.05700(5) 0.0189(6) Uani 1 1 d U . .
O3C O 0.0323(2) 0.68397(16) 0.00958(5) 0.0256(6) Uani 1 1 d U . .
O4C O 0.0709(2) 0.56879(16) 0.02345(5) 0.0216(6) Uani 1 1 d U . .
O5C O -0.0290(2) 0.63869(15) 0.05050(5) 0.0191(6) Uani 1 1 d U . .
C1C C -0.1968(3) 0.7477(2) 0.08686(8) 0.0213(8) Uani 1 1 d U . .
C2C C -0.2251(3) 0.7577(2) 0.11273(8) 0.0233(8) Uani 1 1 d U . .
C3C C -0.1868(4) 0.7096(2) 0.13403(9) 0.0252(8) Uani 1 1 d U . .
C4C C -0.2174(4) 0.6363(2) 0.12795(9) 0.0291(10) Uani 1 1 d U . .
H4C1 H -0.1944 0.6063 0.1419 0.044 Uiso 1 1 calc R . .
H4C2 H -0.1849 0.6221 0.1118 0.044 Uiso 1 1 calc R . .
H4C3 H -0.2926 0.6333 0.1263 0.044 Uiso 1 1 calc R . .
C5C C -0.0691(3) 0.7153(2) 0.13657(8) 0.0239(9) Uani 1 1 d U . .
H5C1 H -0.0504 0.7622 0.1411 0.036 Uiso 1 1 calc R . .
H5C2 H -0.0366 0.7029 0.1202 0.036 Uiso 1 1 calc R . .
H5C3 H -0.0450 0.6843 0.1501 0.036 Uiso 1 1 calc R . .
C6C C -0.2336(4) 0.7278(3) 0.16037(9) 0.0366(11) Uani 1 1 d U . .
H6C1 H -0.3090 0.7251 0.1594 0.055 Uiso 1 1 calc R . .
H6C2 H -0.2131 0.7742 0.1651 0.055 Uiso 1 1 calc R . .
H6C3 H -0.2085 0.6957 0.1734 0.055 Uiso 1 1 calc R . .
C7C C -0.2901(4) 0.8126(3) 0.11764(9) 0.0278(9) Uani 1 1 d U . .
H7C H -0.3083 0.8211 0.1351 0.033 Uiso 1 1 calc R . .
C8C C -0.3311(4) 0.8566(3) 0.09873(9) 0.0300(9) Uani 1 1 d U . .
C9C C -0.4022(4) 0.9157(3) 0.10702(10) 0.0374(10) Uani 1 1 d U . .
C10C C -0.3467(5) 0.9610(3) 0.12578(11) 0.0505(13) Uani 1 1 d U . .
H10G H -0.3237 0.9340 0.1406 0.076 Uiso 1 1 calc R . .
H10H H -0.3935 0.9971 0.1317 0.076 Uiso 1 1 calc R . .
H10I H -0.2867 0.9816 0.1173 0.076 Uiso 1 1 calc R . .
C11C C -0.4992(5) 0.8850(3) 0.12029(12) 0.0572(15) Uani 1 1 d U . .
H11G H -0.5379 0.8577 0.1078 0.086 Uiso 1 1 calc R . .
H11H H -0.5430 0.9220 0.1267 0.086 Uiso 1 1 calc R . .
H11I H -0.4777 0.8561 0.1347 0.086 Uiso 1 1 calc R . .
C12C C -0.4390(4) 0.9573(3) 0.08400(10) 0.0388(12) Uani 1 1 d U . .
H12G H -0.3797 0.9796 0.0758 0.058 Uiso 1 1 calc R . .
H12H H -0.4881 0.9920 0.0898 0.058 Uiso 1 1 calc R . .
H12I H -0.4727 0.9271 0.0715 0.058 Uiso 1 1 calc R . .
C13C C -0.3051(4) 0.8439(3) 0.07345(9) 0.0264(9) Uani 1 1 d U . .
H13C H -0.3322 0.8719 0.0601 0.032 Uiso 1 1 calc R . .
C14C C -0.2384(3) 0.7894(2) 0.06724(8) 0.0211(8) Uani 1 1 d U . .
C15C C -0.2235(3) 0.7700(2) 0.04097(8) 0.0192(8) Uani 1 1 d U . .
H15C H -0.2648 0.7906 0.0280 0.023 Uiso 1 1 calc R . .
C16C C -0.1533(3) 0.6981(2) 0.00875(8) 0.0241(8) Uani 1 1 d U . .
C17C C -0.2451(4) 0.6896(2) -0.00491(9) 0.0295(9) Uani 1 1 d U . .
H17C H -0.3088 0.7013 0.0030 0.035 Uiso 1 1 calc R . .
C18C C -0.2445(4) 0.6643(3) -0.02997(9) 0.0374(10) Uani 1 1 d U . .
H18C H -0.3075 0.6580 -0.0390 0.045 Uiso 1 1 calc R . .
C19C C -0.1520(5) 0.6484(3) -0.04155(10) 0.0442(11) Uani 1 1 d U . .
H19C H -0.1507 0.6334 -0.0590 0.053 Uiso 1 1 calc R . .
C20C C -0.0614(4) 0.6544(3) -0.02783(9) 0.0397(11) Uani 1 1 d U . .
H20C H 0.0017 0.6416 -0.0358 0.048 Uiso 1 1 calc R . .
C21C C -0.0597(4) 0.6786(3) -0.00272(9) 0.0285(9) Uani 1 1 d U . .
C22C C 0.1531(3) 0.5566(2) 0.00876(8) 0.0219(8) Uani 1 1 d U . .
C23C C 0.1584(4) 0.4975(3) -0.00683(8) 0.0261(8) Uani 1 1 d U . .
C24C C 0.0739(4) 0.4427(3) -0.00585(9) 0.0303(9) Uani 1 1 d U . .
C25C C 0.0632(4) 0.4162(3) 0.02178(9) 0.0297(10) Uani 1 1 d U . .
H25G H 0.0082 0.3819 0.0225 0.045 Uiso 1 1 calc R . .
H25H H 0.0461 0.4541 0.0333 0.045 Uiso 1 1 calc R . .
H25I H 0.1285 0.3955 0.0272 0.045 Uiso 1 1 calc R . .
C26C C -0.0299(4) 0.4721(3) -0.01504(9) 0.0359(11) Uani 1 1 d U . .
H26G H -0.0265 0.4813 -0.0336 0.054 Uiso 1 1 calc R . .
H26H H -0.0443 0.5146 -0.0058 0.054 Uiso 1 1 calc R . .
H26I H -0.0850 0.4391 -0.0116 0.054 Uiso 1 1 calc R . .
C27C C 0.0998(4) 0.3814(3) -0.02302(11) 0.0411(12) Uani 1 1 d U . .
H27G H 0.1128 0.3971 -0.0406 0.062 Uiso 1 1 calc R . .
H27H H 0.0417 0.3494 -0.0230 0.062 Uiso 1 1 calc R . .
H27I H 0.1615 0.3585 -0.0164 0.062 Uiso 1 1 calc R . .
C28C C 0.2461(4) 0.4915(3) -0.02235(8) 0.0296(9) Uani 1 1 d U . .
H28C H 0.2488 0.4537 -0.0337 0.036 Uiso 1 1 calc R . .
C29C C 0.3307(4) 0.5365(3) -0.02265(9) 0.0342(9) Uani 1 1 d U . .
C30C C 0.4237(4) 0.5214(3) -0.04014(10) 0.0432(10) Uani 1 1 d U . .
C31C C 0.3903(5) 0.5252(4) -0.06851(11) 0.0635(16) Uani 1 1 d U . .
H31G H 0.4471 0.5100 -0.0795 0.095 Uiso 1 1 calc R . .
H31H H 0.3722 0.5723 -0.0728 0.095 Uiso 1 1 calc R . .
H31I H 0.3302 0.4957 -0.0712 0.095 Uiso 1 1 calc R . .
C32C C 0.4626(5) 0.4505(3) -0.03480(12) 0.0539(14) Uani 1 1 d U . .
H32G H 0.4056 0.4180 -0.0364 0.081 Uiso 1 1 calc R . .
H32H H 0.4908 0.4485 -0.0173 0.081 Uiso 1 1 calc R . .
H32I H 0.5168 0.4389 -0.0472 0.081 Uiso 1 1 calc R . .
C33C C 0.5106(5) 0.5721(3) -0.03605(13) 0.0582(14) Uani 1 1 d U . .
H33G H 0.5348 0.5693 -0.0182 0.087 Uiso 1 1 calc R . .
H33H H 0.4855 0.6183 -0.0396 0.087 Uiso 1 1 calc R . .
H33I H 0.5677 0.5613 -0.0478 0.087 Uiso 1 1 calc R . .
C34C C 0.3267(4) 0.5906(3) -0.00584(9) 0.0302(9) Uani 1 1 d U . .
H34C H 0.3836 0.6210 -0.0047 0.036 Uiso 1 1 calc R . .
C35C C 0.2391(3) 0.6016(2) 0.00979(8) 0.0233(8) Uani 1 1 d U . .
C36C C 0.2403(3) 0.6523(2) 0.02964(8) 0.0226(8) Uani 1 1 d U . .
H36C H 0.3030 0.6754 0.0333 0.027 Uiso 1 1 calc R . .
C37C C 0.1639(3) 0.7093(2) 0.06526(8) 0.0201(7) Uani 1 1 d U . .
C38C C 0.2513(3) 0.7067(2) 0.08106(8) 0.0241(8) Uani 1 1 d U . .
H38C H 0.3038 0.6742 0.0775 0.029 Uiso 1 1 calc R . .
C39C C 0.2626(4) 0.7506(2) 0.10168(8) 0.0263(9) Uani 1 1 d U . .
H39C H 0.3223 0.7482 0.1123 0.032 Uiso 1 1 calc R . .
C40C C 0.1860(4) 0.7980(3) 0.10676(8) 0.0264(9) Uani 1 1 d U . .
H40C H 0.1946 0.8296 0.1204 0.032 Uiso 1 1 calc R . .
C41C C 0.0974(3) 0.7994(2) 0.09206(8) 0.0210(8) Uani 1 1 d U . .
H41C H 0.0446 0.8314 0.0960 0.025 Uiso 1 1 calc R . .
C42C C 0.0843(3) 0.7547(2) 0.07147(8) 0.0199(8) Uani 1 1 d U . .
C1D C 0.6772(8) 0.5018(6) 0.22168(15) 0.0480(13) Uani 0.831(7) 1 d PU A 1
H1D1 H 0.6284 0.4639 0.2248 0.058 Uiso 0.831(7) 1 calc PR A 1
H1D2 H 0.6367 0.5423 0.2165 0.058 Uiso 0.831(7) 1 calc PR A 1
Cl1D Cl 0.7448(4) 0.51993(19) 0.25033(7) 0.0488(6) Uani 0.831(7) 1 d PU A 1
Cl2D Cl 0.76016(17) 0.47977(19) 0.19705(4) 0.0539(7) Uani 0.831(7) 1 d PU A 1
C2D C 0.673(4) 0.499(3) 0.2288(7) 0.0475(15) Uiso 0.169(7) 1 d PU A 2
H2D1 H 0.6068 0.5236 0.2281 0.057 Uiso 0.169(7) 1 calc PR A 2
H2D2 H 0.6584 0.4496 0.2312 0.057 Uiso 0.169(7) 1 calc PR A 2
Cl3D Cl 0.746(2) 0.5283(11) 0.2539(4) 0.045(2) Uiso 0.169(7) 1 d PU A 2
Cl4D Cl 0.7500(10) 0.5128(9) 0.1966(2) 0.0539(16) Uiso 0.169(7) 1 d PU A 2
C1E C 0.8279(5) 0.5032(4) 0.05189(17) 0.0802(17) Uani 1 1 d U . .
H1E1 H 0.8703 0.4624 0.0481 0.096 Uiso 1 1 calc R . .
H1E2 H 0.8750 0.5427 0.0536 0.096 Uiso 1 1 calc R . .
Cl1E Cl 0.76258(13) 0.49108(9) 0.08098(4) 0.0720(5) Uani 1 1 d U . .
Cl2E Cl 0.74157(16) 0.51765(12) 0.02595(5) 0.0925(6) Uani 1 1 d U . .
C1F C 0.9166(4) 0.3642(3) 0.23247(11) 0.0402(12) Uani 1 1 d U . .
H1F1 H 0.9178 0.4072 0.2424 0.048 Uiso 1 1 calc R . .
H1F2 H 0.8438 0.3525 0.2289 0.048 Uiso 1 1 calc R . .
Cl1F Cl 0.97419(12) 0.29877(9) 0.25058(3) 0.0544(4) Uani 1 1 d U . .
Cl2F Cl 0.98401(11) 0.37542(9) 0.20313(3) 0.0561(4) Uani 1 1 d U . .
C1G C 0.1820(8) 1.0060(6) 0.11946(17) 0.0680(12) Uani 0.831(7) 1 d PU A 1
H1G1 H 0.1387 1.0472 0.1172 0.082 Uiso 0.831(7) 1 calc PR A 1
H1G2 H 0.1359 0.9677 0.1241 0.082 Uiso 0.831(7) 1 calc PR A 1
Cl1G Cl 0.2477(3) 0.9860(2) 0.08806(6) 0.0650(8) Uani 0.831(7) 1 d PU A 1
Cl2G Cl 0.2683(2) 1.01980(18) 0.14445(5) 0.0675(7) Uani 0.831(7) 1 d PU A 1
C2G C 0.171(4) 1.005(3) 0.1084(8) 0.0667(14) Uiso 0.169(7) 1 d PU A 2
H2G1 H 0.1084 0.9765 0.1074 0.080 Uiso 0.169(7) 1 calc PR A 2
H2G2 H 0.1531 1.0538 0.1063 0.080 Uiso 0.169(7) 1 calc PR A 2
Cl3G Cl 0.2315(17) 0.9886(12) 0.0948(3) 0.0669(14) Uiso 0.169(7) 1 d PU A 2
Cl4G Cl 0.2506(11) 0.9881(9) 0.1387(3) 0.0687(14) Uiso 0.169(7) 1 d PU A 2
C1H C 0.5886(10) 0.6410(7) 0.0674(2) 0.0446(13) Uani 0.559(2) 1 d PU B 1
H1H1 H 0.5891 0.6004 0.0788 0.054 Uiso 0.559(2) 1 calc PR B 1
H1H2 H 0.6610 0.6520 0.0629 0.054 Uiso 0.559(2) 1 calc PR B 1
Cl1H Cl 0.53387(16) 0.70920(12) 0.08367(4) 0.0326(6) Uani 0.559(2) 1 d PU B 1
Cl2H Cl 0.5187(2) 0.62217(15) 0.03884(5) 0.0530(7) Uani 0.559(2) 1 d PU B 1
C2H C 0.5903(12) 0.6388(9) 0.0571(3) 0.0449(13) Uani 0.441(2) 1 d PU B 2
H2H1 H 0.5797 0.5917 0.0508 0.054 Uiso 0.441(2) 1 calc PR B 2
H2H2 H 0.6655 0.6474 0.0581 0.054 Uiso 0.441(2) 1 calc PR B 2
Cl3H Cl 0.5325(2) 0.69771(17) 0.03525(5) 0.0401(8) Uani 0.441(2) 1 d PU B 2
Cl4H Cl 0.5349(3) 0.6480(2) 0.08781(6) 0.0528(9) Uani 0.441(2) 1 d PU B 2
C1I C 0.9159(10) 0.3639(7) 0.89095(17) 0.0507(13) Uani 0.689(3) 1 d PU C 1
H1I1 H 0.8405 0.3563 0.8921 0.061 Uiso 0.689(3) 1 calc PR C 1
H1I2 H 0.9278 0.4115 0.8854 0.061 Uiso 0.689(3) 1 calc PR C 1
Cl2I Cl 0.96998(16) 0.30750(14) 0.86864(4) 0.0530(7) Uani 0.689(3) 1 d PU C 1
Cl1I Cl 0.9737(2) 0.35001(17) 0.92149(4) 0.0558(7) Uani 0.689(3) 1 d PU C 1
C2I C 0.920(2) 0.3646(17) 0.8987(4) 0.0515(14) Uani 0.311(3) 1 d PU C 2
H2I1 H 0.9175 0.4098 0.9072 0.062 Uiso 0.311(3) 1 calc PR C 2
H2I2 H 0.8479 0.3484 0.8965 0.062 Uiso 0.311(3) 1 calc PR C 2
Cl3I Cl 0.9797(4) 0.3730(3) 0.86722(9) 0.0587(12) Uani 0.311(3) 1 d PU C 2
Cl4I Cl 0.9869(4) 0.3079(3) 0.91799(10) 0.0428(11) Uani 0.311(3) 1 d PU C 2

loop_
_atom_site_aniso_label
_atom_site_aniso_U_11
_atom_site_aniso_U_22
_atom_site_aniso_U_33
_atom_site_aniso_U_23
_atom_site_aniso_U_13
_atom_site_aniso_U_12
B1A 0.0318(16) 0.0147(17) 0.0188(16) -0.0033(13) 0.0026(13) -0.0018(15)
B2A 0.0259(16) 0.0193(17) 0.0161(15) -0.0022(14) -0.0003(12) -0.0031(13)
N1A 0.0294(14) 0.0202(16) 0.0202(14) -0.0018(12) 0.0031(12) -0.0053(13)
N2A 0.0272(15) 0.0154(16) 0.0177(13) -0.0028(12) -0.0013(11) -0.0011(12)
O1A 0.0373(15) 0.0132(13) 0.0209(14) -0.0039(11) 0.0089(12) -0.0025(12)
O2A 0.0338(14) 0.0118(13) 0.0177(12) -0.0025(11) 0.0011(11) -0.0002(13)
O3A 0.0234(13) 0.0219(14) 0.0175(13) 0.0009(11) -0.0010(10) -0.0023(11)
O4A 0.0237(14) 0.0250(15) 0.0173(12) -0.0011(11) 0.0030(10) -0.0049(11)
O5A 0.0284(14) 0.0181(13) 0.0175(13) -0.0035(11) 0.0030(11) -0.0051(12)
C1A 0.0395(17) 0.0158(17) 0.0228(17) -0.0061(13) 0.0105(15) -0.0034(14)
C2A 0.0501(18) 0.0139(17) 0.0261(18) -0.0050(13) 0.0148(15) -0.0022(15)
C3A 0.056(2) 0.0169(19) 0.0304(19) -0.0016(15) 0.0155(18) 0.0028(16)
C4A 0.054(3) 0.019(2) 0.037(2) -0.0105(18) 0.017(2) -0.002(2)
C5A 0.056(2) 0.020(2) 0.029(2) 0.0006(18) 0.007(2) 0.0071(19)
C6A 0.071(3) 0.023(2) 0.046(2) 0.004(2) 0.021(3) 0.007(2)
C7A 0.053(2) 0.0162(19) 0.0306(19) -0.0025(15) 0.0174(17) -0.0049(16)
C8A 0.0488(18) 0.0200(19) 0.0324(18) -0.0056(15) 0.0173(17) -0.0030(15)
C9A 0.052(2) 0.028(2) 0.044(2) -0.0027(18) 0.0209(18) -0.0052(17)
C10A 0.065(3) 0.060(3) 0.044(2) -0.004(2) 0.024(2) -0.010(3)
C11A 0.054(3) 0.034(2) 0.062(3) -0.002(2) 0.018(3) -0.009(2)
C12A 0.054(3) 0.040(3) 0.065(3) 0.000(2) 0.027(2) 0.000(2)
C13A 0.0414(19) 0.0172(19) 0.0303(19) -0.0078(14) 0.0134(16) -0.0031(16)
C14A 0.0367(17) 0.0152(17) 0.0281(17) -0.0059(13) 0.0117(15) -0.0058(14)
C15A 0.0304(17) 0.0200(19) 0.0261(18) -0.0047(14) 0.0060(15) -0.0058(16)
C16A 0.0260(16) 0.0277(19) 0.0220(16) 0.0000(14) 0.0017(13) -0.0051(15)
C17A 0.0269(18) 0.039(2) 0.0251(18) -0.0017(15) -0.0003(15) -0.0089(18)
C18A 0.0291(19) 0.044(2) 0.0236(18) -0.0026(16) -0.0023(16) -0.0041(17)
C19A 0.0323(19) 0.040(2) 0.0220(18) 0.0038(17) -0.0030(15) -0.0022(18)
C20A 0.0295(18) 0.033(2) 0.0210(18) 0.0040(15) -0.0018(15) -0.0051(17)
C21A 0.0242(15) 0.0264(19) 0.0180(16) -0.0008(14) 0.0006(13) -0.0048(14)
C22A 0.0157(16) 0.0228(18) 0.0197(14) 0.0032(14) -0.0015(13) -0.0002(13)
C23A 0.0183(16) 0.0269(17) 0.0193(14) 0.0043(13) -0.0015(14) -0.0005(14)
C24A 0.0293(18) 0.035(2) 0.0200(16) 0.0001(16) -0.0025(16) -0.0031(17)
C25A 0.039(2) 0.033(2) 0.025(2) -0.0059(16) 0.004(2) -0.002(2)
C26A 0.0301(18) 0.038(3) 0.022(2) -0.0008(19) -0.0053(16) -0.0065(19)
C27A 0.040(2) 0.046(3) 0.0250(18) -0.0028(18) 0.0043(19) -0.007(2)
C28A 0.0180(17) 0.0282(19) 0.0200(16) 0.0058(14) -0.0021(14) 0.0005(14)
C29A 0.0148(16) 0.0253(18) 0.0233(16) 0.0053(13) -0.0031(14) 0.0018(14)
C30A 0.0163(17) 0.032(2) 0.0282(19) 0.0088(15) -0.0027(15) -0.0051(14)
C31A 0.032(2) 0.039(3) 0.037(2) 0.016(2) -0.0069(19) -0.0082(19)
C32A 0.025(2) 0.044(3) 0.044(3) 0.001(2) 0.0053(19) -0.0053(19)
C33A 0.027(2) 0.034(2) 0.033(2) 0.0052(17) -0.0056(18) -0.0042(19)
C34A 0.0134(17) 0.025(2) 0.0242(16) 0.0016(15) -0.0022(14) 0.0006(14)
C35A 0.0174(17) 0.0249(18) 0.0203(14) 0.0007(13) -0.0005(14) -0.0007(14)
C36A 0.0216(17) 0.0202(19) 0.0206(15) -0.0008(14) -0.0029(15) -0.0010(14)
C37A 0.0356(16) 0.0128(18) 0.0141(14) -0.0055(13) 0.0005(12) 0.0003(16)
C38A 0.0379(17) 0.0147(18) 0.0199(15) -0.0030(15) -0.0024(15) 0.0039(18)
C39A 0.0458(18) 0.0123(18) 0.0166(15) -0.0072(14) -0.0050(16) 0.0040(18)
C40A 0.050(2) 0.0119(19) 0.0173(17) -0.0063(15) -0.0001(14) 0.0075(18)
C41A 0.0433(18) 0.0097(18) 0.0150(15) -0.0080(14) 0.0055(14) 0.0052(17)
C42A 0.0350(16) 0.0077(17) 0.0188(15) -0.0044(14) 0.0015(12) 0.0039(15)
B1B 0.0187(15) 0.0169(17) 0.0166(15) 0.0031(13) -0.0009(12) -0.0064(14)
B2B 0.0241(16) 0.0147(16) 0.0171(15) -0.0018(14) -0.0021(12) -0.0030(13)
N1B 0.0225(14) 0.0111(15) 0.0157(14) 0.0015(11) 0.0026(11) -0.0046(12)
N2B 0.0233(15) 0.0179(16) 0.0171(13) -0.0018(12) -0.0018(11) -0.0051(12)
O1B 0.0211(13) 0.0151(13) 0.0261(14) 0.0075(11) -0.0067(11) -0.0095(11)
O2B 0.0181(12) 0.0216(14) 0.0184(12) 0.0005(11) 0.0012(10) -0.0098(12)
O3B 0.0269(13) 0.0119(13) 0.0174(12) 0.0010(10) 0.0012(10) -0.0025(11)
O4B 0.0293(15) 0.0200(15) 0.0189(13) -0.0035(11) -0.0078(11) 0.0046(12)
O5B 0.0222(13) 0.0145(13) 0.0191(13) -0.0010(10) -0.0037(10) -0.0042(11)
C1B 0.0187(16) 0.0200(17) 0.0230(17) 0.0065(14) -0.0024(14) -0.0072(13)
C2B 0.0230(16) 0.0271(18) 0.0343(18) 0.0145(15) -0.0061(14) -0.0091(15)
C3B 0.0301(19) 0.035(2) 0.055(2) 0.0261(18) -0.0120(18) -0.0176(16)
C4B 0.037(3) 0.027(3) 0.068(2) 0.0144(19) -0.022(2) -0.015(2)
C5B 0.0287(19) 0.054(3) 0.055(3) 0.029(2) -0.008(2) -0.0202(19)
C6B 0.048(3) 0.047(3) 0.079(3) 0.040(3) -0.023(3) -0.023(2)
C7B 0.0224(17) 0.026(2) 0.0248(18) 0.0113(16) -0.0010(14) -0.0041(15)
C8B 0.0178(15) 0.0218(18) 0.0198(16) 0.0017(14) 0.0004(13) -0.0030(14)
C9B 0.0209(17) 0.0243(19) 0.0210(16) 0.0021(16) -0.0023(14) 0.0001(15)
C10B 0.031(2) 0.045(3) 0.0244(18) 0.0015(19) 0.0007(17) 0.009(2)
C11B 0.028(2) 0.026(2) 0.036(2) 0.0008(18) -0.0013(19) 0.0013(17)
C12B 0.025(2) 0.031(2) 0.034(2) 0.0011(19) -0.0092(17) -0.0059(18)
C13B 0.0163(16) 0.0197(19) 0.0180(17) 0.0003(14) 0.0012(13) -0.0024(15)
C14B 0.0150(15) 0.0143(17) 0.0181(16) 0.0027(13) 0.0019(13) -0.0042(13)
C15B 0.0190(15) 0.0155(18) 0.0167(16) 0.0027(13) 0.0034(13) -0.0057(15)
C16B 0.0271(16) 0.0105(17) 0.0147(15) 0.0009(12) 0.0011(13) -0.0043(14)
C17B 0.0293(18) 0.0138(18) 0.0178(16) 0.0012(13) 0.0052(14) -0.0004(16)
C18B 0.0356(19) 0.0139(18) 0.0210(17) 0.0029(14) 0.0070(16) 0.0000(16)
C19B 0.040(2) 0.0152(19) 0.0210(18) 0.0051(15) 0.0052(15) 0.0007(16)
C20B 0.0338(18) 0.0132(19) 0.0207(17) 0.0027(14) 0.0028(15) -0.0003(16)
C21B 0.0281(16) 0.0125(17) 0.0170(16) -0.0012(13) 0.0010(13) -0.0015(13)
C22B 0.0328(19) 0.0231(18) 0.0197(14) -0.0029(14) -0.0045(14) 0.0068(15)
C23B 0.047(2) 0.0394(19) 0.0194(14) -0.0020(15) -0.0040(16) 0.0163(17)
C24B 0.054(2) 0.048(2) 0.0235(17) -0.0098(17) -0.0081(18) 0.0192(19)
C25B 0.044(3) 0.051(2) 0.039(2) -0.0229(19) -0.011(2) 0.004(2)
C26B 0.056(2) 0.031(3) 0.023(2) -0.003(2) 0.0040(18) 0.014(2)
C27B 0.080(3) 0.078(3) 0.029(2) -0.018(2) -0.016(2) 0.033(3)
C28B 0.052(2) 0.045(2) 0.0198(17) 0.0014(16) -0.0024(18) 0.0218(18)
C29B 0.050(2) 0.042(2) 0.0235(17) 0.0039(15) 0.0044(16) 0.0199(17)
C30B 0.062(2) 0.050(2) 0.032(2) 0.0101(17) 0.0068(17) 0.0288(18)
C31B 0.087(3) 0.072(3) 0.055(3) 0.031(3) 0.026(3) 0.037(3)
C32B 0.069(3) 0.075(3) 0.048(3) 0.000(2) -0.011(2) 0.035(2)
C33B 0.060(3) 0.044(3) 0.045(2) 0.007(2) 0.014(2) 0.024(2)
C34B 0.043(2) 0.030(2) 0.0235(16) 0.0001(16) 0.0018(17) 0.0122(17)
C35B 0.0347(19) 0.0263(19) 0.0193(14) -0.0031(13) -0.0029(15) 0.0059(15)
C36B 0.0271(18) 0.0214(19) 0.0194(15) -0.0022(14) -0.0043(15) -0.0025(15)
C37B 0.0200(14) 0.0159(18) 0.0163(14) -0.0009(13) -0.0025(12) -0.0079(15)
C38B 0.0180(15) 0.0199(19) 0.0211(16) -0.0003(15) -0.0033(14) -0.0046(16)
C39B 0.0188(16) 0.028(2) 0.0236(17) 0.0044(16) 0.0009(15) -0.0029(17)
C40B 0.0228(17) 0.042(2) 0.0239(18) 0.0122(18) 0.0009(14) 0.0014(18)
C41B 0.0229(17) 0.042(2) 0.0209(16) 0.0092(17) 0.0004(14) -0.0013(18)
C42B 0.0190(14) 0.0253(19) 0.0178(15) 0.0023(14) -0.0016(12) -0.0066(15)
B1C 0.0165(15) 0.0219(17) 0.0186(15) -0.0033(15) -0.0015(12) -0.0018(13)
B2C 0.0175(15) 0.0240(17) 0.0172(16) -0.0014(13) -0.0014(12) 0.0021(14)
N1C 0.0166(14) 0.0195(17) 0.0214(13) -0.0022(12) -0.0012(11) -0.0010(12)
N2C 0.0157(13) 0.0233(16) 0.0191(14) 0.0021(12) -0.0001(11) -0.0013(12)
O1C 0.0169(13) 0.0179(14) 0.0227(12) -0.0023(11) 0.0015(10) -0.0017(10)
O2C 0.0164(12) 0.0218(14) 0.0186(13) -0.0010(11) 0.0008(10) -0.0030(11)
O3C 0.0240(13) 0.0345(16) 0.0183(13) 0.0023(11) -0.0015(11) 0.0087(13)
O4C 0.0188(13) 0.0271(14) 0.0189(13) -0.0048(11) -0.0027(11) 0.0029(11)
O5C 0.0147(12) 0.0225(14) 0.0203(13) -0.0040(11) -0.0019(10) -0.0008(11)
C1C 0.0212(17) 0.0194(18) 0.0233(14) -0.0015(13) 0.0036(14) -0.0013(14)
C2C 0.0245(17) 0.0217(17) 0.0238(14) 0.0003(13) 0.0077(14) -0.0033(14)
C3C 0.0295(18) 0.0225(18) 0.0235(16) 0.0014(15) 0.0065(16) -0.0001(16)
C4C 0.031(2) 0.0260(19) 0.030(2) 0.0082(16) -0.0005(19) -0.0089(18)
C5C 0.0326(18) 0.018(2) 0.021(2) -0.0009(17) 0.0019(16) -0.0066(17)
C6C 0.045(2) 0.038(3) 0.0271(19) 0.0061(18) 0.0098(19) 0.007(2)
C7C 0.032(2) 0.027(2) 0.0246(17) -0.0009(15) 0.0081(16) 0.0029(15)
C8C 0.0334(19) 0.0298(19) 0.0268(17) -0.0019(14) 0.0078(15) 0.0056(15)
C9C 0.043(2) 0.038(2) 0.031(2) -0.0025(16) 0.0090(16) 0.0152(17)
C10C 0.065(3) 0.045(3) 0.042(2) -0.015(2) -0.002(2) 0.022(2)
C11C 0.052(3) 0.062(3) 0.058(3) 0.008(2) 0.025(2) 0.014(2)
C12C 0.048(3) 0.035(3) 0.034(2) -0.0041(18) 0.0065(19) 0.015(2)
C13C 0.026(2) 0.026(2) 0.0264(16) 0.0020(15) 0.0093(16) 0.0049(15)
C14C 0.0162(16) 0.0228(18) 0.0243(14) 0.0008(13) 0.0063(14) -0.0008(14)
C15C 0.0148(17) 0.0187(19) 0.0240(15) -0.0002(14) 0.0028(14) -0.0029(14)
C16C 0.0270(15) 0.0234(19) 0.0219(15) -0.0019(14) -0.0070(13) 0.0067(16)
C17C 0.0343(18) 0.024(2) 0.0302(17) -0.0017(16) -0.0153(16) 0.0067(18)
C18C 0.0463(19) 0.032(2) 0.0336(19) -0.0065(17) -0.0222(18) 0.011(2)
C19C 0.056(2) 0.046(2) 0.030(2) -0.0096(19) -0.0176(16) 0.023(2)
C20C 0.048(2) 0.048(2) 0.0237(18) -0.0084(18) -0.0099(16) 0.025(2)
C21C 0.0317(16) 0.033(2) 0.0211(16) -0.0036(15) -0.0053(13) 0.0138(17)
C22C 0.0206(16) 0.0283(18) 0.0168(16) 0.0002(13) -0.0040(13) 0.0099(13)
C23C 0.0280(16) 0.0312(18) 0.0192(16) -0.0040(14) -0.0050(14) 0.0115(14)
C24C 0.0289(18) 0.036(2) 0.0259(18) -0.0107(16) -0.0073(16) 0.0062(15)
C25C 0.027(2) 0.031(2) 0.0312(19) -0.0076(17) -0.0070(17) 0.0010(19)
C26C 0.030(2) 0.046(3) 0.032(2) -0.008(2) -0.0111(19) 0.0074(19)
C27C 0.046(3) 0.038(2) 0.040(2) -0.016(2) -0.001(2) 0.005(2)
C28C 0.0315(17) 0.038(2) 0.0193(17) -0.0008(16) -0.0010(15) 0.0174(15)
C29C 0.0339(17) 0.040(2) 0.0283(17) 0.0077(16) 0.0048(16) 0.0164(15)
C30C 0.045(2) 0.043(2) 0.042(2) 0.0135(19) 0.0179(17) 0.0206(17)
C31C 0.076(3) 0.073(4) 0.042(2) 0.009(2) 0.019(2) 0.028(3)
C32C 0.050(3) 0.050(2) 0.062(3) 0.016(2) 0.023(2) 0.023(2)
C33C 0.050(3) 0.057(3) 0.068(3) 0.008(3) 0.027(2) 0.011(2)
C34C 0.0269(18) 0.037(2) 0.0267(19) 0.0098(15) 0.0057(15) 0.0093(17)
C35C 0.0207(16) 0.0289(18) 0.0203(16) 0.0049(13) -0.0007(14) 0.0081(14)
C36C 0.0187(16) 0.0250(19) 0.0240(17) 0.0057(14) -0.0002(14) 0.0056(16)
C37C 0.0162(15) 0.0255(19) 0.0187(16) 0.0028(13) -0.0010(12) -0.0054(14)
C38C 0.0180(16) 0.030(2) 0.0246(17) 0.0038(15) -0.0029(15) -0.0065(16)
C39C 0.0239(17) 0.031(2) 0.0241(18) 0.0053(15) -0.0080(16) -0.0115(16)
C40C 0.0312(19) 0.028(2) 0.0201(18) 0.0011(16) -0.0040(15) -0.0116(16)
C41C 0.0263(17) 0.0211(19) 0.0157(17) 0.0042(14) 0.0018(14) -0.0072(16)
C42C 0.0191(15) 0.0219(18) 0.0186(16) 0.0017(13) -0.0011(13) -0.0066(13)
C1D 0.0481(19) 0.044(2) 0.0519(19) -0.0017(17) -0.0045(15) -0.0031(16)
Cl1D 0.0523(10) 0.0366(12) 0.0577(13) -0.0267(9) 0.0005(11) -0.0033(10)
Cl2D 0.0598(11) 0.0574(17) 0.0444(9) -0.0078(10) -0.0168(8) -0.0018(11)
C1E 0.050(3) 0.055(4) 0.135(3) -0.018(3) 0.014(2) -0.014(3)
Cl1E 0.0466(9) 0.0437(10) 0.1258(13) -0.0176(10) -0.0048(10) -0.0109(8)
Cl2E 0.0628(11) 0.0824(15) 0.1322(15) 0.0115(13) 0.0326(11) -0.0026(11)
C1F 0.039(3) 0.034(3) 0.048(2) -0.012(2) 0.007(2) -0.005(2)
Cl1F 0.0436(8) 0.0739(11) 0.0458(8) 0.0003(7) 0.0025(7) 0.0078(8)
Cl2F 0.0391(8) 0.0804(12) 0.0487(8) 0.0059(8) 0.0078(7) -0.0024(8)
C1G 0.0667(16) 0.0663(16) 0.0710(15) 0.0016(12) 0.0011(11) 0.0002(12)
Cl1G 0.0522(14) 0.0732(14) 0.0697(15) 0.0233(14) -0.0089(12) -0.0062(12)
Cl2G 0.0628(12) 0.0664(17) 0.0731(12) -0.0056(12) 0.0170(10) -0.0024(12)
C1H 0.040(2) 0.047(2) 0.046(2) 0.003(2) -0.001(2) 0.000(2)
Cl1H 0.0244(10) 0.0301(12) 0.0433(12) 0.0055(9) 0.0014(9) -0.0132(9)
Cl2H 0.0513(14) 0.0576(16) 0.0500(13) -0.0018(11) -0.0078(11) 0.0004(13)
C2H 0.042(2) 0.047(2) 0.046(2) 0.003(2) -0.002(2) 0.000(2)
Cl3H 0.0331(14) 0.0473(17) 0.0401(14) 0.0052(12) -0.0019(12) -0.0068(13)
Cl4H 0.0468(16) 0.0622(19) 0.0493(15) 0.0111(14) 0.0036(13) 0.0065(15)
C1I 0.048(2) 0.059(2) 0.045(2) -0.006(2) -0.003(2) -0.006(2)
Cl2I 0.0403(11) 0.0787(17) 0.0398(10) -0.0107(10) 0.0008(9) -0.0008(11)
Cl1I 0.0526(12) 0.0756(18) 0.0392(10) -0.0092(12) 0.0007(10) -0.0070(14)
C2I 0.049(2) 0.060(3) 0.046(2) -0.006(2) -0.002(2) -0.006(2)
Cl3I 0.054(2) 0.077(2) 0.0449(18) -0.0032(18) -0.0068(17) -0.009(2)
Cl4I 0.0256(18) 0.055(3) 0.048(2) -0.005(2) -0.0090(16) -0.024(2)

loop_
_atom_type_symbol
_atom_type_description
_atom_type_scat_dispersion_real
_atom_type_scat_dispersion_imag
_atom_type_scat_source
C C .0181 .0091 'International Tables Vol C Tables 4.2.6.8 and 6.1.1.4'
H H .0000 .0000 'International Tables Vol C Tables 4.2.6.8 and 6.1.1.4'
N N .0311 .0180 'International Tables Vol C Tables 4.2.6.8 and 6.1.1.4'
O O .0492 .0322 'International Tables Vol C Tables 4.2.6.8 and 6.1.1.4'
Cl Cl .3639 .7018 'International Tables Vol C Tables 4.2.6.8 and 6.1.1.4'
B B .0090 .0039 'International Tables Vol C Tables 4.2.6.8 and 6.1.1.4'

loop_
_geom_angle_atom_site_label_1
_geom_angle_atom_site_label_2
_geom_angle_atom_site_label_3
_geom_angle
O5A B1A O1A 109.4(4)
O5A B1A O2A 115.3(4)
O1A B1A O2A 111.2(4)
O5A B1A N1A 113.1(4)
O1A B1A N1A 106.0(4)
O2A B1A N1A 101.3(3)
O5A B2A O4A 110.1(4)
O5A B2A O3A 115.2(4)
O4A B2A O3A 110.9(4)
O5A B2A N2A 112.2(4)
O4A B2A N2A 106.0(4)
O3A B2A N2A 101.8(3)
C15A N1A C16A 121.4(4)
C15A N1A B1A 116.0(4)
C16A N1A B1A 122.5(4)
C36A N2A C37A 121.0(4)
C36A N2A B2A 116.9(3)
C37A N2A B2A 122.1(3)
C1A O1A B1A 118.9(4)
C42A O2A B1A 116.9(3)
C21A O3A B2A 118.5(3)
C22A O4A B2A 119.9(4)
B2A O5A B1A 117.1(4)
O1A C1A C14A 119.9(4)
O1A C1A C2A 119.7(4)
C14A C1A C2A 120.3(4)
C7A C2A C1A 115.4(5)
C7A C2A C3A 123.8(4)
C1A C2A C3A 120.7(4)
C5A C3A C6A 107.2(5)
C5A C3A C2A 112.0(4)
C6A C3A C2A 111.5(4)
C5A C3A C4A 110.7(4)
C6A C3A C4A 106.9(4)
C2A C3A C4A 108.4(4)
C3A C4A H4A1 109.5
C3A C4A H4A2 109.5
H4A1 C4A H4A2 109.5
C3A C4A H4A3 109.5
H4A1 C4A H4A3 109.5
H4A2 C4A H4A3 109.5
C3A C5A H5A1 109.5
C3A C5A H5A2 109.5
H5A1 C5A H5A2 109.5
C3A C5A H5A3 109.5
H5A1 C5A H5A3 109.5
H5A2 C5A H5A3 109.5
C3A C6A H6A1 109.5
C3A C6A H6A2 109.5
H6A1 C6A H6A2 109.5
C3A C6A H6A3 109.5
H6A1 C6A H6A3 109.5
H6A2 C6A H6A3 109.5
C2A C7A C8A 125.6(5)
C2A C7A H7A 117.2
C8A C7A H7A 117.2
C13A C8A C7A 117.2(4)
C13A C8A C9A 122.8(5)
C7A C8A C9A 119.9(5)
C12A C9A C8A 112.5(5)
C12A C9A C11A 108.6(5)
C8A C9A C11A 108.8(4)
C12A C9A C10A 108.6(5)
C8A C9A C10A 110.1(5)
C11A C9A C10A 108.1(5)
C9A C10A H10A 109.5
C9A C10A H10B 109.5
H10A C10A H10B 109.5
C9A C10A H10C 109.5
H10A C10A H10C 109.5
H10B C10A H10C 109.5
C9A C11A H11A 109.5
C9A C11A H11B 109.5
H11A C11A H11B 109.5
C9A C11A H11C 109.5
H11A C11A H11C 109.5
H11B C11A H11C 109.5
C9A C12A H12A 109.5
C9A C12A H12B 109.5
H12A C12A H12B 109.5
C9A C12A H12C 109.5
H12A C12A H12C 109.5
H12B C12A H12C 109.5
C8A C13A C14A 120.5(5)
C8A C13A H13A 119.7
C14A C13A H13A 119.7
C1A C14A C13A 120.7(4)
C1A C14A C15A 117.9(4)
C13A C14A C15A 120.9(5)
N1A C15A C14A 122.3(5)
N1A C15A H15A 118.9
C14A C15A H15A 118.9
C17A C16A C21A 120.2(4)
C17A C16A N1A 119.4(4)
C21A C16A N1A 120.4(4)
C18A C17A C16A 119.9(4)
C18A C17A H17A 120.1
C16A C17A H17A 120.1
C19A C18A C17A 119.7(4)
C19A C18A H18A 120.1
C17A C18A H18A 120.1
C20A C19A C18A 120.6(5)
C20A C19A H19A 119.7
C18A C19A H19A 119.7
C19A C20A C21A 121.5(5)
C19A C20A H20A 119.3
C21A C20A H20A 119.3
O3A C21A C20A 118.8(4)
O3A C21A C16A 123.1(4)
C20A C21A C16A 117.9(4)
O4A C22A C35A 118.9(4)
O4A C22A C23A 120.3(4)
C35A C22A C23A 120.7(4)
C28A C23A C22A 115.9(4)
C28A C23A C24A 122.5(4)
C22A C23A C24A 121.7(4)
C23A C24A C26A 109.7(4)
C23A C24A C25A 110.8(4)
C26A C24A C25A 110.5(4)
C23A C24A C27A 111.6(4)
C26A C24A C27A 107.1(4)
C25A C24A C27A 107.0(4)
C24A C25A H25A 109.5
C24A C25A H25B 109.5
H25A C25A H25B 109.5
C24A C25A H25C 109.5
H25A C25A H25C 109.5
H25B C25A H25C 109.5
C24A C26A H26A 109.5
C24A C26A H26B 109.5
H26A C26A H26B 109.5
C24A C26A H26C 109.5
H26A C26A H26C 109.5
H26B C26A H26C 109.5
C24A C27A H27A 109.5
C24A C27A H27B 109.5
H27A C27A H27B 109.5
C24A C27A H27C 109.5
H27A C27A H27C 109.5
H27B C27A H27C 109.5
C23A C28A C29A 125.3(4)
C23A C28A H28A 117.3
C29A C28A H28A 117.3
C34A C29A C28A 116.7(4)
C34A C29A C30A 123.8(4)
C28A C29A C30A 119.5(4)
C33A C30A C29A 111.7(4)
C33A C30A C32A 108.6(4)
C29A C30A C32A 109.0(4)
C33A C30A C31A 108.4(4)
C29A C30A C31A 109.1(4)
C32A C30A C31A 110.0(4)
C30A C31A H31A 109.5
C30A C31A H31B 109.5
H31A C31A H31B 109.5
C30A C31A H31C 109.5
H31A C31A H31C 109.5
H31B C31A H31C 109.5
C30A C32A H32A 109.5
C30A C32A H32B 109.5
H32A C32A H32B 109.5
C30A C32A H32C 109.5
H32A C32A H32C 109.5
H32B C32A H32C 109.5
C30A C33A H33A 109.5
C30A C33A H33B 109.5
H33A C33A H33B 109.5
C30A C33A H33C 109.5
H33A C33A H33C 109.5
H33B C33A H33C 109.5
C29A C34A C35A 120.8(4)
C29A C34A H34A 119.6
C35A C34A H34A 119.6
C22A C35A C34A 120.4(4)
C22A C35A C36A 119.2(4)
C34A C35A C36A 120.0(4)
N2A C36A C35A 121.8(4)
N2A C36A H36A 119.1
C35A C36A H36A 119.1
C38A C37A C42A 120.5(4)
C38A C37A N2A 119.3(4)
C42A C37A N2A 120.2(4)
C39A C38A C37A 119.9(5)
C39A C38A H38A 120.0
C37A C38A H38A 120.0
C40A C39A C38A 120.4(5)
C40A C39A H39A 119.8
C38A C39A H39A 119.8
C39A C40A C41A 119.5(4)
C39A C40A H40A 120.2
C41A C40A H40A 120.2
C40A C41A C42A 121.7(4)
C40A C41A H41A 119.2
C42A C41A H41A 119.2
O2A C42A C37A 123.0(4)
O2A C42A C41A 119.2(4)
C37A C42A C41A 117.8(4)
O5B B1B O1B 109.6(4)
O5B B1B O2B 115.6(4)
O1B B1B O2B 111.3(3)
O5B B1B N1B 112.4(3)
O1B B1B N1B 105.2(3)
O2B B1B N1B 102.0(3)
O5B B2B O4B 109.8(4)
O5B B2B O3B 115.4(4)
O4B B2B O3B 110.4(4)
O5B B2B N2B 112.8(4)
O4B B2B N2B 105.8(3)
O3B B2B N2B 102.0(3)
C15B N1B C16B 120.9(4)
C15B N1B B1B 116.8(3)
C16B N1B B1B 122.3(3)
C36B N2B C37B 120.6(4)
C36B N2B B2B 117.0(4)
C37B N2B B2B 122.4(3)
C1B O1B B1B 118.6(3)
C42B O2B B1B 116.8(3)
C21B O3B B2B 118.2(3)
C22B O4B B2B 119.0(3)
B1B O5B B2B 116.1(3)
O1B C1B C2B 120.9(4)
O1B C1B C14B 119.9(4)
C2B C1B C14B 119.1(4)
C7B C2B C1B 116.7(4)
C7B C2B C3B 122.4(4)
C1B C2B C3B 120.9(4)
C6B C3B C4B 108.1(5)
C6B C3B C5B 107.4(5)
C4B C3B C5B 109.9(4)
C6B C3B C2B 111.8(4)
C4B C3B C2B 109.1(4)
C5B C3B C2B 110.6(5)
C3B C4B H4B1 109.5
C3B C4B H4B2 109.5
H4B1 C4B H4B2 109.5
C3B C4B H4B3 109.5
H4B1 C4B H4B3 109.5
H4B2 C4B H4B3 109.5
C3B C5B H5B1 109.5
C3B C5B H5B2 109.5
H5B1 C5B H5B2 109.5
C3B C5B H5B3 109.5
H5B1 C5B H5B3 109.5
H5B2 C5B H5B3 109.5
C3B C6B H6B1 109.5
C3B C6B H6B2 109.5
H6B1 C6B H6B2 109.5
C3B C6B H6B3 109.5
H6B1 C6B H6B3 109.5
H6B2 C6B H6B3 109.5
C2B C7B C8B 125.8(4)
C2B C7B H7B 117.1
C8B C7B H7B 117.1
C13B C8B C7B 116.2(4)
C13B C8B C9B 123.9(4)
C7B C8B C9B 119.8(4)
C10B C9B C8B 109.9(4)
C10B C9B C11B 109.4(4)
C8B C9B C11B 109.4(4)
C10B C9B C12B 108.5(4)
C8B C9B C12B 112.0(4)
C11B C9B C12B 107.7(4)
C9B C10B H10D 109.5
C9B C10B H10E 109.5
H10D C10B H10E 109.5
C9B C10B H10F 109.5
H10D C10B H10F 109.5
H10E C10B H10F 109.5
C9B C11B H11D 109.5
C9B C11B H11E 109.5
H11D C11B H11E 109.5
C9B C11B H11F 109.5
H11D C11B H11F 109.5
H11E C11B H11F 109.5
C9B C12B H12D 109.5
C9B C12B H12E 109.5
H12D C12B H12E 109.5
C9B C12B H12F 109.5
H12D C12B H12F 109.5
H12E C12B H12F 109.5
C8B C13B C14B 120.9(4)
C8B C13B H13B 119.6
C14B C13B H13B 119.6
C13B C14B C1B 121.1(4)
C13B C14B C15B 121.2(4)
C1B C14B C15B 117.3(4)
N1B C15B C14B 121.9(4)
N1B C15B H15B 119.1
C14B C15B H15B 119.1
C17B C16B C21B 119.9(4)
C17B C16B N1B 119.4(4)
C21B C16B N1B 120.6(4)
C18B C17B C16B 119.9(4)
C18B C17B H17B 120.0
C16B C17B H17B 120.0
C19B C18B C17B 119.6(4)
C19B C18B H18B 120.2
C17B C18B H18B 120.2
C18B C19B C20B 120.7(4)
C18B C19B H19B 119.7
C20B C19B H19B 119.7
C19B C20B C21B 121.0(4)
C19B C20B H20B 119.5
C21B C20B H20B 119.5
O3B C21B C20B 118.7(4)
O3B C21B C16B 122.4(4)
C20B C21B C16B 118.7(4)
O4B C22B C35B 118.8(4)
O4B C22B C23B 120.9(4)
C35B C22B C23B 120.1(4)
C28B C23B C22B 116.5(4)
C28B C23B C24B 122.3(4)
C22B C23B C24B 121.2(4)
C26B C24B C23B 110.1(5)
C26B C24B C25B 110.1(5)
C23B C24B C25B 110.0(5)
C26B C24B C27B 107.8(5)
C23B C24B C27B 111.3(4)
C25B C24B C27B 107.4(5)
C24B C25B H25D 109.5
C24B C25B H25E 109.5
H25D C25B H25E 109.5
C24B C25B H25F 109.5
H25D C25B H25F 109.5
H25E C25B H25F 109.5
C24B C26B H26D 109.5
C24B C26B H26E 109.5
H26D C26B H26E 109.5
C24B C26B H26F 109.5
H26D C26B H26F 109.5
H26E C26B H26F 109.5
C24B C27B H27D 109.5
C24B C27B H27E 109.5
H27D C27B H27E 109.5
C24B C27B H27F 109.5
H27D C27B H27F 109.5
H27E C27B H27F 109.5
C23B C28B C29B 125.2(4)
C23B C28B H28B 117.4
C29B C28B H28B 117.4
C34B C29B C28B 116.5(5)
C34B C29B C30B 124.3(5)
C28B C29B C30B 119.2(4)
C29B C30B C31B 109.4(5)
C29B C30B C33B 111.5(4)
C31B C30B C33B 109.1(6)
C29B C30B C32B 110.3(5)
C31B C30B C32B 109.7(5)
C33B C30B C32B 106.9(5)
C30B C31B H31D 109.5
C30B C31B H31E 109.5
H31D C31B H31E 109.5
C30B C31B H31F 109.5
H31D C31B H31F 109.5
H31E C31B H31F 109.5
C30B C32B H32D 109.5
C30B C32B H32E 109.5
H32D C32B H32E 109.5
C30B C32B H32F 109.5
H32D C32B H32F 109.5
H32E C32B H32F 109.5
C30B C33B H33D 109.5
C30B C33B H33E 109.5
H33D C33B H33E 109.5
C30B C33B H33F 109.5
H33D C33B H33F 109.5
H33E C33B H33F 109.5
C29B C34B C35B 120.2(5)
C29B C34B H34B 119.9
C35B C34B H34B 119.9
C22B C35B C34B 121.4(4)
C22B C35B C36B 119.5(4)
C34B C35B C36B 118.7(4)
N2B C36B C35B 121.0(4)
N2B C36B H36B 119.5
C35B C36B H36B 119.5
C38B C37B C42B 119.8(4)
C38B C37B N2B 120.1(4)
C42B C37B N2B 120.1(4)
C39B C38B C37B 120.0(4)
C39B C38B H38B 120.0
C37B C38B H38B 120.0
C38B C39B C40B 120.2(4)
C38B C39B H39B 119.9
C40B C39B H39B 119.9
C41B C40B C39B 119.6(4)
C41B C40B H40B 120.2
C39B C40B H40B 120.2
C40B C41B C42B 121.5(4)
C40B C41B H41B 119.2
C42B C41B H41B 119.2
O2B C42B C41B 118.8(4)
O2B C42B C37B 122.4(4)
C41B C42B C37B 118.8(4)
O5C B1C O1C 109.6(4)
O5C B1C O2C 115.7(4)
O1C B1C O2C 110.5(3)
O5C B1C N1C 113.0(4)
O1C B1C N1C 105.5(3)
O2C B1C N1C 101.9(3)
O5C B2C O3C 115.4(4)
O5C B2C O4C 109.2(4)
O3C B2C O4C 111.2(3)
O5C B2C N2C 112.3(3)
O3C B2C N2C 102.2(4)
O4C B2C N2C 106.1(3)
C15C N1C C16C 121.1(4)
C15C N1C B1C 117.1(4)
C16C N1C B1C 121.8(3)
C36C N2C C37C 121.1(4)
C36C N2C B2C 115.6(4)
C37C N2C B2C 123.2(3)
C1C O1C B1C 119.5(3)
C42C O2C B1C 118.6(3)
C21C O3C B2C 117.5(4)
C22C O4C B2C 118.9(4)
B1C O5C B2C 116.2(4)
O1C C1C C2C 121.1(4)
O1C C1C C14C 118.3(4)
C2C C1C C14C 120.5(4)
C7C C2C C1C 116.2(4)
C7C C2C C3C 122.7(4)
C1C C2C C3C 121.1(4)
C4C C3C C2C 110.3(4)
C4C C3C C5C 110.2(4)
C2C C3C C5C 109.8(4)
C4C C3C C6C 107.5(4)
C2C C3C C6C 111.7(4)
C5C C3C C6C 107.4(4)
C3C C4C H4C1 109.5
C3C C4C H4C2 109.5
H4C1 C4C H4C2 109.5
C3C C4C H4C3 109.5
H4C1 C4C H4C3 109.5
H4C2 C4C H4C3 109.5
C3C C5C H5C1 109.5
C3C C5C H5C2 109.5
H5C1 C5C H5C2 109.5
C3C C5C H5C3 109.5
H5C1 C5C H5C3 109.5
H5C2 C5C H5C3 109.5
C3C C6C H6C1 109.5
C3C C6C H6C2 109.5
H6C1 C6C H6C2 109.5
C3C C6C H6C3 109.5
H6C1 C6C H6C3 109.5
H6C2 C6C H6C3 109.5
C2C C7C C8C 125.1(4)
C2C C7C H7C 117.5
C8C C7C H7C 117.5
C13C C8C C7C 117.4(4)
C13C C8C C9C 123.2(4)
C7C C8C C9C 119.4(4)
C10C C9C C12C 109.9(5)
C10C C9C C8C 109.8(4)
C12C C9C C8C 111.7(4)
C10C C9C C11C 109.2(5)
C12C C9C C11C 107.6(5)
C8C C9C C11C 108.5(5)
C9C C10C H10G 109.5
C9C C10C H10H 109.5
H10G C10C H10H 109.5
C9C C10C H10I 109.5
H10G C10C H10I 109.5
H10H C10C H10I 109.5
C9C C11C H11G 109.5
C9C C11C H11H 109.5
H11G C11C H11H 109.5
C9C C11C H11I 109.5
H11G C11C H11I 109.5
H11H C11C H11I 109.5
C9C C12C H12G 109.5
C9C C12C H12H 109.5
H12G C12C H12H 109.5
C9C C12C H12I 109.5
H12G C12C H12I 109.5
H12H C12C H12I 109.5
C8C C13C C14C 120.3(4)
C8C C13C H13C 119.9
C14C C13C H13C 119.9
C13C C14C C1C 120.5(4)
C13C C14C C15C 120.2(4)
C1C C14C C15C 118.8(4)
N1C C15C C14C 122.0(4)
N1C C15C H15C 119.0
C14C C15C H15C 119.0
C17C C16C C21C 119.2(4)
C17C C16C N1C 120.0(4)
C21C C16C N1C 120.8(4)
C18C C17C C16C 120.9(5)
C18C C17C H17C 119.6
C16C C17C H17C 119.6
C19C C18C C17C 119.6(5)
C19C C18C H18C 120.2
C17C C18C H18C 120.2
C18C C19C C20C 119.8(5)
C18C C19C H19C 120.1
C20C C19C H19C 120.1
C19C C20C C21C 121.8(5)
C19C C20C H20C 119.1
C21C C20C H20C 119.1
O3C C21C C20C 118.8(4)
O3C C21C C16C 122.6(4)
C20C C21C C16C 118.6(4)
O4C C22C C23C 120.9(4)
O4C C22C C35C 119.5(4)
C23C C22C C35C 119.5(4)
C28C C23C C22C 116.0(5)
C28C C23C C24C 122.6(4)
C22C C23C C24C 121.4(4)
C25C C24C C27C 107.3(4)
C25C C24C C23C 109.4(4)
C27C C24C C23C 112.0(4)
C25C C24C C26C 109.8(4)
C27C C24C C26C 107.8(4)
C23C C24C C26C 110.5(4)
C24C C25C H25G 109.5
C24C C25C H25H 109.5
H25G C25C H25H 109.5
C24C C25C H25I 109.5
H25G C25C H25I 109.5
H25H C25C H25I 109.5
C24C C26C H26G 109.5
C24C C26C H26H 109.5
H26G C26C H26H 109.5
C24C C26C H26I 109.5
H26G C26C H26I 109.5
H26H C26C H26I 109.5
C24C C27C H27G 109.5
C24C C27C H27H 109.5
H27G C27C H27H 109.5
C24C C27C H27I 109.5
H27G C27C H27I 109.5
H27H C27C H27I 109.5
C23C C28C C29C 125.9(5)
C23C C28C H28C 117.0
C29C C28C H28C 117.0
C34C C29C C28C 116.6(4)
C34C C29C C30C 123.5(5)
C28C C29C C30C 119.8(5)
C32C C30C C33C 109.3(5)
C32C C30C C31C 108.4(5)
C33C C30C C31C 108.2(5)
C32C C30C C29C 109.4(5)
C33C C30C C29C 111.9(5)
C31C C30C C29C 109.6(5)
C30C C31C H31G 109.5
C30C C31C H31H 109.5
H31G C31C H31H 109.5
C30C C31C H31I 109.5
H31G C31C H31I 109.5
H31H C31C H31I 109.5
C30C C32C H32G 109.5
C30C C32C H32H 109.5
H32G C32C H32H 109.5
C30C C32C H32I 109.5
H32G C32C H32I 109.5
H32H C32C H32I 109.5
C30C C33C H33G 109.5
C30C C33C H33H 109.5
H33G C33C H33H 109.5
C30C C33C H33I 109.5
H33G C33C H33I 109.5
H33H C33C H33I 109.5
C29C C34C C35C 120.9(5)
C29C C34C H34C 119.6
C35C C34C H34C 119.6
C34C C35C C22C 120.9(4)
C34C C35C C36C 120.7(4)
C22C C35C C36C 117.8(4)
N2C C36C C35C 122.2(4)
N2C C36C H36C 118.9
C35C C36C H36C 118.9
C38C C37C C42C 119.0(4)
C38C C37C N2C 120.4(4)
C42C C37C N2C 120.6(4)
C39C C38C C37C 121.2(4)
C39C C38C H38C 119.4
C37C C38C H38C 119.4
C38C C39C C40C 119.3(4)
C38C C39C H39C 120.4
C40C C39C H39C 120.4
C41C C40C C39C 120.4(4)
C41C C40C H40C 119.8
C39C C40C H40C 119.8
C40C C41C C42C 120.8(4)
C40C C41C H41C 119.6
C42C C41C H41C 119.6
O2C C42C C41C 118.4(4)
O2C C42C C37C 122.3(4)
C41C C42C C37C 119.1(4)
Cl2D C1D Cl1D 111.5(6)
Cl2D C1D H1D1 109.3
Cl1D C1D H1D1 109.3
Cl2D C1D H1D2 109.3
Cl1D C1D H1D2 109.3
H1D1 C1D H1D2 108.0
Cl3D C2D Cl4D 109(3)
Cl3D C2D H2D1 109.9
Cl4D C2D H2D1 109.9
Cl3D C2D H2D2 109.9
Cl4D C2D H2D2 109.9
H2D1 C2D H2D2 108.3
Cl1E C1E Cl2E 111.8(4)
Cl1E C1E H1E1 109.2
Cl2E C1E H1E1 109.2
Cl1E C1E H1E2 109.2
Cl2E C1E H1E2 109.2
H1E1 C1E H1E2 107.9
Cl1F C1F Cl2F 110.0(3)
Cl1F C1F H1F1 109.7
Cl2F C1F H1F1 109.7
Cl1F C1F H1F2 109.7
Cl2F C1F H1F2 109.7
H1F1 C1F H1F2 108.2
Cl2G C1G Cl1G 112.9(5)
Cl2G C1G H1G1 109.0
Cl1G C1G H1G1 109.0
Cl2G C1G H1G2 109.0
Cl1G C1G H1G2 109.0
H1G1 C1G H1G2 107.8
Cl3G C2G Cl4G 95(3)
Cl3G C2G H2G1 112.7
Cl4G C2G H2G1 112.7
Cl3G C2G H2G2 112.7
Cl4G C2G H2G2 112.7
H2G1 C2G H2G2 110.1
C2G Cl3G Cl4G 56(3)
Cl1H C1H Cl2H 111.0(7)
Cl1H C1H H1H1 109.4
Cl2H C1H H1H1 109.4
Cl1H C1H H1H2 109.4
Cl2H C1H H1H2 109.4
H1H1 C1H H1H2 108.0
Cl4H C2H Cl3H 109.8(9)
Cl4H C2H H2H1 109.7
Cl3H C2H H2H1 109.7
Cl4H C2H H2H2 109.7
Cl3H C2H H2H2 109.7
H2H1 C2H H2H2 108.2
Cl2I C1I Cl1I 109.0(7)
Cl2I C1I H1I1 109.9
Cl1I C1I H1I1 109.9
Cl2I C1I H1I2 109.9
Cl1I C1I H1I2 109.9
H1I1 C1I H1I2 108.3
Cl4I C2I Cl3I 111.3(16)
Cl4I C2I H2I1 109.4
Cl3I C2I H2I1 109.4
Cl4I C2I H2I2 109.4
Cl3I C2I H2I2 109.4
H2I1 C2I H2I2 108.0

loop_
_geom_bond_atom_site_label_1
_geom_bond_atom_site_label_2
_geom_bond_distance
B1A O5A 1.404(6)
B1A O1A 1.462(6)
B1A O2A 1.480(6)
B1A N1A 1.607(6)
B2A O5A 1.388(6)
B2A O4A 1.464(6)
B2A O3A 1.481(6)
B2A N2A 1.610(6)
N1A C15A 1.307(6)
N1A C16A 1.432(6)
N2A C36A 1.311(6)
N2A C37A 1.444(5)
O1A C1A 1.335(5)
O2A C42A 1.355(5)
O3A C21A 1.362(5)
O4A C22A 1.341(5)
C1A C14A 1.413(7)
C1A C2A 1.437(6)
C2A C7A 1.397(7)
C2A C3A 1.535(7)
C3A C5A 1.513(8)
C3A C6A 1.534(7)
C3A C4A 1.541(6)
C4A H4A1 0.9800
C4A H4A2 0.9800
C4A H4A3 0.9800
C5A H5A1 0.9800
C5A H5A2 0.9800
C5A H5A3 0.9800
C6A H6A1 0.9800
C6A H6A2 0.9800
C6A H6A3 0.9800
C7A C8A 1.418(8)
C7A H7A 0.9500
C8A C13A 1.383(7)
C8A C9A 1.528(7)
C9A C12A 1.523(8)
C9A C11A 1.532(8)
C9A C10A 1.549(8)
C10A H10A 0.9800
C10A H10B 0.9800
C10A H10C 0.9800
C11A H11A 0.9800
C11A H11B 0.9800
C11A H11C 0.9800
C12A H12A 0.9800
C12A H12B 0.9800
C12A H12C 0.9800
C13A C14A 1.420(7)
C13A H13A 0.9500
C14A C15A 1.423(6)
C15A H15A 0.9500
C16A C17A 1.397(6)
C16A C21A 1.408(6)
C17A C18A 1.385(7)
C17A H17A 0.9500
C18A C19A 1.377(7)
C18A H18A 0.9500
C19A C20A 1.371(6)
C19A H19A 0.9500
C20A C21A 1.387(6)
C20A H20A 0.9500
C22A C35A 1.398(6)
C22A C23A 1.413(6)
C23A C28A 1.387(6)
C23A C24A 1.529(6)
C24A C26A 1.530(6)
C24A C25A 1.539(7)
C24A C27A 1.540(6)
C25A H25A 0.9800
C25A H25B 0.9800
C25A H25C 0.9800
C26A H26A 0.9800
C26A H26B 0.9800
C26A H26C 0.9800
C27A H27A 0.9800
C27A H27B 0.9800
C27A H27C 0.9800
C28A C29A 1.421(6)
C28A H28A 0.9500
C29A C34A 1.368(6)
C29A C30A 1.528(6)
C30A C33A 1.516(7)
C30A C32A 1.532(7)
C30A C31A 1.533(6)
C31A H31A 0.9800
C31A H31B 0.9800
C31A H31C 0.9800
C32A H32A 0.9800
C32A H32B 0.9800
C32A H32C 0.9800
C33A H33A 0.9800
C33A H33B 0.9800
C33A H33C 0.9800
C34A C35A 1.419(6)
C34A H34A 0.9500
C35A C36A 1.421(6)
C36A H36A 0.9500
C37A C38A 1.391(6)
C37A C42A 1.399(6)
C38A C39A 1.389(6)
C38A H38A 0.9500
C39A C40A 1.376(7)
C39A H39A 0.9500
C40A C41A 1.382(7)
C40A H40A 0.9500
C41A C42A 1.400(6)
C41A H41A 0.9500
B1B O5B 1.400(6)
B1B O1B 1.469(6)
B1B O2B 1.477(6)
B1B N1B 1.612(6)
B2B O5B 1.405(6)
B2B O4B 1.467(5)
B2B O3B 1.471(6)
B2B N2B 1.611(6)
N1B C15B 1.295(5)
N1B C16B 1.425(5)
N2B C36B 1.306(6)
N2B C37B 1.431(5)
O1B C1B 1.338(5)
O2B C42B 1.363(5)
O3B C21B 1.356(5)
O4B C22B 1.346(5)
C1B C2B 1.413(6)
C1B C14B 1.420(6)
C2B C7B 1.380(6)
C2B C3B 1.541(7)
C3B C6B 1.522(7)
C3B C4B 1.525(8)
C3B C5B 1.535(8)
C4B H4B1 0.9800
C4B H4B2 0.9800
C4B H4B3 0.9800
C5B H5B1 0.9800
C5B H5B2 0.9800
C5B H5B3 0.9800
C6B H6B1 0.9800
C6B H6B2 0.9800
C6B H6B3 0.9800
C7B C8B 1.421(6)
C7B H7B 0.9500
C8B C13B 1.373(6)
C8B C9B 1.531(6)
C9B C10B 1.528(6)
C9B C11B 1.533(7)
C9B C12B 1.537(6)
C10B H10D 0.9800
C10B H10E 0.9800
C10B H10F 0.9800
C11B H11D 0.9800
C11B H11E 0.9800
C11B H11F 0.9800
C12B H12D 0.9800
C12B H12E 0.9800
C12B H12F 0.9800
C13B C14B 1.409(6)
C13B H13B 0.9500
C14B C15B 1.447(5)
C15B H15B 0.9500
C16B C17B 1.401(6)
C16B C21B 1.403(6)
C17B C18B 1.398(6)
C17B H17B 0.9500
C18B C19B 1.378(7)
C18B H18B 0.9500
C19B C20B 1.380(6)
C19B H19B 0.9500
C20B C21B 1.392(6)
C20B H20B 0.9500
C22B C35B 1.394(6)
C22B C23B 1.410(6)
C23B C28B 1.373(7)
C23B C24B 1.533(7)
C24B C26B 1.529(8)
C24B C25B 1.537(9)
C24B C27B 1.544(7)
C25B H25D 0.9800
C25B H25E 0.9800
C25B H25F 0.9800
C26B H26D 0.9800
C26B H26E 0.9800
C26B H26F 0.9800
C27B H27D 0.9800
C27B H27E 0.9800
C27B H27F 0.9800
C28B C29B 1.431(7)
C28B H28B 0.9500
C29B C34B 1.375(7)
C29B C30B 1.520(8)
C30B C31B 1.521(9)
C30B C33B 1.523(8)
C30B C32B 1.526(9)
C31B H31D 0.9800
C31B H31E 0.9800
C31B H31F 0.9800
C32B H32D 0.9800
C32B H32E 0.9800
C32B H32F 0.9800
C33B H33D 0.9800
C33B H33E 0.9800
C33B H33F 0.9800
C34B C35B 1.412(7)
C34B H34B 0.9500
C35B C36B 1.435(6)
C36B H36B 0.9500
C37B C38B 1.390(6)
C37B C42B 1.404(6)
C38B C39B 1.386(6)
C38B H38B 0.9500
C39B C40B 1.388(6)
C39B H39B 0.9500
C40B C41B 1.373(6)
C40B H40B 0.9500
C41B C42B 1.383(6)
C41B H41B 0.9500
B1C O5C 1.389(6)
B1C O1C 1.470(6)
B1C O2C 1.478(6)
B1C N1C 1.612(6)
B2C O5C 1.413(6)
B2C O3C 1.467(6)
B2C O4C 1.470(6)
B2C N2C 1.611(6)
N1C C15C 1.292(5)
N1C C16C 1.427(5)
N2C C36C 1.314(6)
N2C C37C 1.415(5)
O1C C1C 1.348(5)
O2C C42C 1.361(5)
O3C C21C 1.357(6)
O4C C22C 1.333(5)
C1C C2C 1.406(6)
C1C C14C 1.413(6)
C2C C7C 1.390(7)
C2C C3C 1.536(6)
C3C C4C 1.524(7)
C3C C5C 1.536(6)
C3C C6C 1.538(6)
C4C H4C1 0.9800
C4C H4C2 0.9800
C4C H4C3 0.9800
C5C H5C1 0.9800
C5C H5C2 0.9800
C5C H5C3 0.9800
C6C H6C1 0.9800
C6C H6C2 0.9800
C6C H6C3 0.9800
C7C C8C 1.411(7)
C7C H7C 0.9500
C8C C13C 1.377(6)
C8C C9C 1.542(7)
C9C C10C 1.502(8)
C9C C12C 1.524(7)
C9C C11C 1.554(8)
C10C H10G 0.9800
C10C H10H 0.9800
C10C H10I 0.9800
C11C H11G 0.9800
C11C H11H 0.9800
C11C H11I 0.9800
C12C H12G 0.9800
C12C H12H 0.9800
C12C H12I 0.9800
C13C C14C 1.412(6)
C13C H13C 0.9500
C14C C15C 1.429(6)
C15C H15C 0.9500
C16C C17C 1.395(6)
C16C C21C 1.404(6)
C17C C18C 1.393(7)
C17C H17C 0.9500
C18C C19C 1.376(8)
C18C H18C 0.9500
C19C C20C 1.379(7)
C19C H19C 0.9500
C20C C21C 1.388(6)
C20C H20C 0.9500
C22C C23C 1.414(6)
C22C C35C 1.423(7)
C23C C28C 1.399(6)
C23C C24C 1.536(7)
C24C C25C 1.532(7)
C24C C27C 1.533(7)
C24C C26C 1.539(7)
C25C H25G 0.9800
C25C H25H 0.9800
C25C H25I 0.9800
C26C H26G 0.9800
C26C H26H 0.9800
C26C H26I 0.9800
C27C H27G 0.9800
C27C H27H 0.9800
C27C H27I 0.9800
C28C C29C 1.407(7)
C28C H28C 0.9500
C29C C34C 1.375(7)
C29C C30C 1.539(7)
C30C C32C 1.505(8)
C30C C33C 1.517(9)
C30C C31C 1.537(8)
C31C H31G 0.9800
C31C H31H 0.9800
C31C H31I 0.9800
C32C H32G 0.9800
C32C H32H 0.9800
C32C H32I 0.9800
C33C H33G 0.9800
C33C H33H 0.9800
C33C H33I 0.9800
C34C C35C 1.412(6)
C34C H34C 0.9500
C35C C36C 1.432(6)
C36C H36C 0.9500
C37C C38C 1.399(6)
C37C C42C 1.401(6)
C38C C39C 1.381(6)
C38C H38C 0.9500
C39C C40C 1.385(7)
C39C H39C 0.9500
C40C C41C 1.379(6)
C40C H40C 0.9500
C41C C42C 1.393(6)
C41C H41C 0.9500
C1D Cl2D 1.725(9)
C1D Cl1D 1.762(9)
C1D H1D1 0.9900
C1D H1D2 0.9900
C2D Cl3D 1.71(5)
C2D Cl4D 1.97(4)
C2D H2D1 0.9900
C2D H2D2 0.9900
C1E Cl1E 1.747(8)
C1E Cl2E 1.774(9)
C1E H1E1 0.9900
C1E H1E2 0.9900
C1F Cl1F 1.757(6)
C1F Cl2F 1.769(6)
C1F H1F1 0.9900
C1F H1F2 0.9900
C1G Cl2G 1.734(9)
C1G Cl1G 1.880(11)
C1G H1G1 0.9900
C1G H1G2 0.9900
C2G Cl3G 1.10(5)
C2G Cl4G 1.91(5)
C2G H2G1 0.9900
C2G H2G2 0.9900
Cl3G Cl4G 2.29(2)
C1H Cl1H 1.734(13)
C1H Cl2H 1.776(11)
C1H H1H1 0.9900
C1H H1H2 0.9900
C2H Cl4H 1.757(14)
C2H Cl3H 1.784(16)
C2H H2H1 0.9900
C2H H2H2 0.9900
C1I Cl2I 1.748(12)
C1I Cl1I 1.775(10)
C1I H1I1 0.9900
C1I H1I2 0.9900
C2I Cl4I 1.73(3)
C2I Cl3I 1.82(2)
C2I H2I1 0.9900
C2I H2I2 0.9900

loop_
_geom_torsion_atom_site_label_1
_geom_torsion_atom_site_label_2
_geom_torsion_atom_site_label_3
_geom_torsion_atom_site_label_4
_geom_torsion
O5A B1A N1A C15A 161.9(4)
O1A B1A N1A C15A 42.0(5)
O2A B1A N1A C15A -74.2(5)
O5A B1A N1A C16A -22.0(6)
O1A B1A N1A C16A -141.9(4)
O2A B1A N1A C16A 102.0(4)
O5A B2A N2A C36A 157.5(4)
O4A B2A N2A C36A 37.3(5)
O3A B2A N2A C36A -78.7(4)
O5A B2A N2A C37A -21.0(6)
O4A B2A N2A C37A -141.2(4)
O3A B2A N2A C37A 102.8(4)
O5A B1A O1A C1A -170.0(4)
O2A B1A O1A C1A 61.5(5)
N1A B1A O1A C1A -47.8(5)
O5A B1A O2A C42A -51.7(5)
O1A B1A O2A C42A 73.5(5)
N1A B1A O2A C42A -174.2(3)
O5A B2A O3A C21A -50.1(5)
O4A B2A O3A C21A 75.8(5)
N2A B2A O3A C21A -171.8(3)
O5A B2A O4A C22A -168.2(4)
O3A B2A O4A C22A 63.1(5)
N2A B2A O4A C22A -46.6(5)
O4A B2A O5A B1A -164.7(4)
O3A B2A O5A B1A -38.4(5)
N2A B2A O5A B1A 77.4(5)
O1A B1A O5A B2A -164.6(4)
O2A B1A O5A B2A -38.4(6)
N1A B1A O5A B2A 77.5(5)
B1A O1A C1A C14A 25.2(6)
B1A O1A C1A C2A -158.2(4)
O1A C1A C2A C7A 178.4(4)
C14A C1A C2A C7A -5.0(7)
O1A C1A C2A C3A -3.1(7)
C14A C1A C2A C3A 173.4(4)
C7A C2A C3A C5A -120.3(5)
C1A C2A C3A C5A 61.4(6)
C7A C2A C3A C6A -0.2(7)
C1A C2A C3A C6A -178.5(5)
C7A C2A C3A C4A 117.3(5)
C1A C2A C3A C4A -61.1(6)
C1A C2A C7A C8A 3.3(7)
C3A C2A C7A C8A -175.1(5)
C2A C7A C8A C13A 0.2(8)
C2A C7A C8A C9A 177.2(5)
C13A C8A C9A C12A 0.1(7)
C7A C8A C9A C12A -176.6(5)
C13A C8A C9A C11A 120.6(6)
C7A C8A C9A C11A -56.2(7)
C13A C8A C9A C10A -121.1(6)
C7A C8A C9A C10A 62.1(6)
C7A C8A C13A C14A -2.1(7)
C9A C8A C13A C14A -178.9(5)
O1A C1A C14A C13A -179.9(4)
C2A C1A C14A C13A 3.5(7)
O1A C1A C14A C15A 8.6(6)
C2A C1A C14A C15A -168.0(4)
C8A C13A C14A C1A 0.2(7)
C8A C13A C14A C15A 171.5(4)
C16A N1A C15A C14A 169.8(4)
B1A N1A C15A C14A -14.0(6)
C1A C14A C15A N1A -12.9(7)
C13A C14A C15A N1A 175.6(4)
C15A N1A C16A C17A -33.7(7)
B1A N1A C16A C17A 150.3(4)
C15A N1A C16A C21A 145.1(5)
B1A N1A C16A C21A -30.8(6)
C21A C16A C17A C18A -4.2(7)
N1A C16A C17A C18A 174.7(4)
C16A C17A C18A C19A -0.2(7)
C17A C18A C19A C20A 3.1(8)
C18A C19A C20A C21A -1.6(8)
B2A O3A C21A C20A -119.4(5)
B2A O3A C21A C16A 65.9(5)
C19A C20A C21A O3A -177.6(4)
C19A C20A C21A C16A -2.6(7)
C17A C16A C21A O3A -179.7(4)
N1A C16A C21A O3A 1.4(7)
C17A C16A C21A C20A 5.5(7)
N1A C16A C21A C20A -173.3(4)
B2A O4A C22A C35A 27.0(6)
B2A O4A C22A C23A -157.5(4)
O4A C22A C23A C28A 179.2(4)
C35A C22A C23A C28A -5.4(6)
O4A C22A C23A C24A -0.4(6)
C35A C22A C23A C24A 174.9(4)
C28A C23A C24A C26A -113.6(5)
C22A C23A C24A C26A 66.1(6)
C28A C23A C24A C25A 124.2(5)
C22A C23A C24A C25A -56.2(6)
C28A C23A C24A C27A 5.0(6)
C22A C23A C24A C27A -175.3(4)
C22A C23A C28A C29A 1.8(7)
C24A C23A C28A C29A -178.5(4)
C23A C28A C29A C34A 2.1(7)
C23A C28A C29A C30A -179.4(4)
C34A C29A C30A C33A -3.3(6)
C28A C29A C30A C33A 178.3(4)
C34A C29A C30A C32A 116.8(5)
C28A C29A C30A C32A -61.7(5)
C34A C29A C30A C31A -123.1(5)
C28A C29A C30A C31A 58.5(6)
C28A C29A C34A C35A -2.3(6)
C30A C29A C34A C35A 179.2(4)
O4A C22A C35A C34A -179.3(4)
C23A C22A C35A C34A 5.2(6)
O4A C22A C35A C36A 7.2(6)
C23A C22A C35A C36A -168.2(4)
C29A C34A C35A C22A -1.2(7)
C29A C34A C35A C36A 172.3(4)
C37A N2A C36A C35A 169.2(4)
B2A N2A C36A C35A -9.4(6)
C22A C35A C36A N2A -15.0(7)
C34A C35A C36A N2A 171.5(4)
C36A N2A C37A C38A -32.9(6)
B2A N2A C37A C38A 145.5(4)
C36A N2A C37A C42A 148.5(4)
B2A N2A C37A C42A -33.0(6)
C42A C37A C38A C39A -2.6(6)
N2A C37A C38A C39A 178.9(4)
C37A C38A C39A C40A -0.8(6)
C38A C39A C40A C41A 2.3(6)
C39A C40A C41A C42A -0.5(6)
B1A O2A C42A C37A 66.8(5)
B1A O2A C42A C41A -114.0(4)
C38A C37A C42A O2A -176.6(4)
N2A C37A C42A O2A 2.0(6)
C38A C37A C42A C41A 4.3(6)
N2A C37A C42A C41A -177.2(4)
C40A C41A C42A O2A 178.0(4)
C40A C41A C42A C37A -2.8(6)
O5B B1B N1B C15B 162.2(4)
O1B B1B N1B C15B 42.9(5)
O2B B1B N1B C15B -73.4(4)
O5B B1B N1B C16B -20.3(6)
O1B B1B N1B C16B -139.6(4)
O2B B1B N1B C16B 104.1(4)
O5B B2B N2B C36B 159.7(4)
O4B B2B N2B C36B 39.7(5)
O3B B2B N2B C36B -75.8(4)
O5B B2B N2B C37B -19.1(5)
O4B B2B N2B C37B -139.2(4)
O3B B2B N2B C37B 105.3(4)
O5B B1B O1B C1B -170.6(3)
O2B B1B O1B C1B 60.3(5)
N1B B1B O1B C1B -49.5(5)
O5B B1B O2B C42B -51.0(5)
O1B B1B O2B C42B 74.9(4)
N1B B1B O2B C42B -173.3(3)
O5B B2B O3B C21B -49.9(5)
O4B B2B O3B C21B 75.4(5)
N2B B2B O3B C21B -172.5(3)
O5B B2B O4B C22B -170.4(4)
O3B B2B O4B C22B 61.2(5)
N2B B2B O4B C22B -48.4(5)
O1B B1B O5B B2B -165.9(3)
O2B B1B O5B B2B -39.1(5)
N1B B1B O5B B2B 77.5(5)
O4B B2B O5B B1B -165.6(3)
O3B B2B O5B B1B -40.0(5)
N2B B2B O5B B1B 76.7(5)
B1B O1B C1B C2B -157.9(4)
B1B O1B C1B C14B 27.2(6)
O1B C1B C2B C7B 178.7(4)
C14B C1B C2B C7B -6.4(7)
O1B C1B C2B C3B -2.7(7)
C14B C1B C2B C3B 172.2(5)
C7B C2B C3B C6B 0.1(8)
C1B C2B C3B C6B -178.5(5)
C7B C2B C3B C4B 119.6(5)
C1B C2B C3B C4B -59.0(7)
C7B C2B C3B C5B -119.5(5)
C1B C2B C3B C5B 62.0(6)
C1B C2B C7B C8B 3.6(7)
C3B C2B C7B C8B -175.0(5)
C2B C7B C8B C13B 0.4(7)
C2B C7B C8B C9B 177.8(5)
C13B C8B C9B C10B -119.5(5)
C7B C8B C9B C10B 63.3(6)
C13B C8B C9B C11B 120.4(5)
C7B C8B C9B C11B -56.8(5)
C13B C8B C9B C12B 1.1(6)
C7B C8B C9B C12B -176.0(4)
C7B C8B C13B C14B -1.5(6)
C9B C8B C13B C14B -178.8(4)
C8B C13B C14B C1B -1.5(6)
C8B C13B C14B C15B 171.2(4)
O1B C1B C14B C13B -179.5(4)
C2B C1B C14B C13B 5.6(7)
O1B C1B C14B C15B 7.6(6)
C2B C1B C14B C15B -167.3(4)
C16B N1B C15B C14B 168.3(4)
B1B N1B C15B C14B -14.1(6)
C13B C14B C15B N1B 174.1(4)
C1B C14B C15B N1B -13.0(6)
C15B N1B C16B C17B -33.0(6)
B1B N1B C16B C17B 149.6(4)
C15B N1B C16B C21B 144.1(4)
B1B N1B C16B C21B -33.3(6)
C21B C16B C17B C18B -3.4(6)
N1B C16B C17B C18B 173.8(4)
C16B C17B C18B C19B 0.6(7)
C17B C18B C19B C20B 1.3(7)
C18B C19B C20B C21B -0.5(7)
B2B O3B C21B C20B -118.4(4)
B2B O3B C21B C16B 66.6(5)
C19B C20B C21B O3B -177.5(4)
C19B C20B C21B C16B -2.3(7)
C17B C16B C21B O3B 179.2(4)
N1B C16B C21B O3B 2.1(6)
C17B C16B C21B C20B 4.2(6)
N1B C16B C21B C20B -172.9(4)
B2B O4B C22B C35B 27.8(6)
B2B O4B C22B C23B -157.5(5)
O4B C22B C23B C28B -179.2(5)
C35B C22B C23B C28B -4.6(8)
O4B C22B C23B C24B -0.7(8)
C35B C22B C23B C24B 173.9(5)
C28B C23B C24B C26B -116.5(6)
C22B C23B C24B C26B 65.0(7)
C28B C23B C24B C25B 122.0(6)
C22B C23B C24B C25B -56.5(7)
C28B C23B C24B C27B 3.0(8)
C22B C23B C24B C27B -175.4(6)
C22B C23B C28B C29B 1.8(9)
C24B C23B C28B C29B -176.7(6)
C23B C28B C29B C34B 0.9(9)
C23B C28B C29B C30B 178.8(6)
C34B C29B C30B C31B -122.5(7)
C28B C29B C30B C31B 59.9(8)
C34B C29B C30B C33B -1.7(9)
C28B C29B C30B C33B -179.4(6)
C34B C29B C30B C32B 116.8(6)
C28B C29B C30B C32B -60.8(7)
C28B C29B C34B C35B -0.9(8)
C30B C29B C34B C35B -178.6(5)
O4B C22B C35B C34B 179.5(4)
C23B C22B C35B C34B 4.8(8)
O4B C22B C35B C36B 7.2(7)
C23B C22B C35B C36B -167.5(5)
C29B C34B C35B C22B -1.9(8)
C29B C34B C35B C36B 170.5(5)
C37B N2B C36B C35B 168.0(4)
B2B N2B C36B C35B -10.9(6)
C22B C35B C36B N2B -14.6(7)
C34B C35B C36B N2B 172.8(4)
C36B N2B C37B C38B -33.5(6)
B2B N2B C37B C38B 145.4(4)
C36B N2B C37B C42B 147.7(4)
B2B N2B C37B C42B -33.5(6)
C42B C37B C38B C39B -2.3(7)
N2B C37B C38B C39B 178.8(4)
C37B C38B C39B C40B -0.9(7)
C38B C39B C40B C41B 2.3(8)
C39B C40B C41B C42B -0.5(8)
B1B O2B C42B C41B -114.0(5)
B1B O2B C42B C37B 68.8(5)
C40B C41B C42B O2B 180.0(5)
C40B C41B C42B C37B -2.7(8)
C38B C37B C42B O2B -178.7(4)
N2B C37B C42B O2B 0.2(7)
C38B C37B C42B C41B 4.1(7)
N2B C37B C42B C41B -177.0(4)
O5C B1C N1C C15C 159.0(4)
O1C B1C N1C C15C 39.3(5)
O2C B1C N1C C15C -76.2(4)
O5C B1C N1C C16C -20.7(6)
O1C B1C N1C C16C -140.4(4)
O2C B1C N1C C16C 104.1(4)
O5C B2C N2C C36C 161.4(4)
O3C B2C N2C C36C -74.4(4)
O4C B2C N2C C36C 42.1(5)
O5C B2C N2C C37C -20.8(6)
O3C B2C N2C C37C 103.4(4)
O4C B2C N2C C37C -140.1(4)
O5C B1C O1C C1C -169.9(3)
O2C B1C O1C C1C 61.4(5)
N1C B1C O1C C1C -48.0(5)
O5C B1C O2C C42C -49.6(5)
O1C B1C O2C C42C 75.6(5)
N1C B1C O2C C42C -172.6(3)
O5C B2C O3C C21C -50.3(5)
O4C B2C O3C C21C 74.8(5)
N2C B2C O3C C21C -172.4(3)
O5C B2C O4C C22C -170.0(3)
O3C B2C O4C C22C 61.5(5)
N2C B2C O4C C22C -48.8(5)
O1C B1C O5C B2C -165.3(3)
O2C B1C O5C B2C -39.5(5)
N1C B1C O5C B2C 77.4(4)
O3C B2C O5C B1C -39.5(5)
O4C B2C O5C B1C -165.6(3)
N2C B2C O5C B1C 77.0(5)
B1C O1C C1C C2C -156.5(4)
B1C O1C C1C C14C 27.0(6)
O1C C1C C2C C7C 179.8(4)
C14C C1C C2C C7C -3.8(7)
O1C C1C C2C C3C -1.0(7)
C14C C1C C2C C3C 175.4(4)
C7C C2C C3C C4C 122.4(5)
C1C C2C C3C C4C -56.7(6)
C7C C2C C3C C5C -116.0(5)
C1C C2C C3C C5C 64.9(6)
C7C C2C C3C C6C 2.9(6)
C1C C2C C3C C6C -176.2(4)
C1C C2C C7C C8C 2.0(7)
C3C C2C C7C C8C -177.1(5)
C2C C7C C8C C13C 0.5(8)
C2C C7C C8C C9C -179.9(5)
C13C C8C C9C C10C -122.4(6)
C7C C8C C9C C10C 57.9(6)
C13C C8C C9C C12C -0.2(7)
C7C C8C C9C C12C -179.8(5)
C13C C8C C9C C11C 118.3(6)
C7C C8C C9C C11C -61.4(6)
C7C C8C C13C C14C -1.1(7)
C9C C8C C13C C14C 179.2(5)
C8C C13C C14C C1C -0.7(7)
C8C C13C C14C C15C 170.8(4)
O1C C1C C14C C13C 179.8(4)
C2C C1C C14C C13C 3.2(7)
O1C C1C C14C C15C 8.2(6)
C2C C1C C14C C15C -168.4(4)
C16C N1C C15C C14C 169.4(4)
B1C N1C C15C C14C -10.4(6)
C13C C14C C15C N1C 172.8(4)
C1C C14C C15C N1C -15.6(6)
C15C N1C C16C C17C -33.1(7)
B1C N1C C16C C17C 146.6(4)
C15C N1C C16C C21C 148.0(5)
B1C N1C C16C C21C -32.3(7)
C21C C16C C17C C18C -2.1(7)
N1C C16C C17C C18C 179.0(4)
C16C C17C C18C C19C -1.1(8)
C17C C18C C19C C20C 3.3(9)
C18C C19C C20C C21C -2.5(9)
B2C O3C C21C C20C -113.6(5)
B2C O3C C21C C16C 67.8(6)
C19C C20C C21C O3C -179.3(5)
C19C C20C C21C C16C -0.6(9)
C17C C16C C21C O3C -178.5(5)
N1C C16C C21C O3C 0.4(8)
C17C C16C C21C C20C 2.9(8)
N1C C16C C21C C20C -178.2(5)
B2C O4C C22C C23C -158.1(4)
B2C O4C C22C C35C 25.3(6)
O4C C22C C23C C28C 177.1(4)
C35C C22C C23C C28C -6.2(6)
O4C C22C C23C C24C -4.8(6)
C35C C22C C23C C24C 171.8(4)
C28C C23C C24C C25C 120.7(5)
C22C C23C C24C C25C -57.3(6)
C28C C23C C24C C27C 1.8(6)
C22C C23C C24C C27C -176.1(4)
C28C C23C C24C C26C -118.3(5)
C22C C23C C24C C26C 63.7(5)
C22C C23C C28C C29C 3.9(7)
C24C C23C C28C C29C -174.2(4)
C23C C28C C29C C34C 0.9(7)
C23C C28C C29C C30C 177.6(4)
C34C C29C C30C C32C 122.8(6)
C28C C29C C30C C32C -53.7(7)
C34C C29C C30C C33C 1.5(7)
C28C C29C C30C C33C -175.0(5)
C34C C29C C30C C31C -118.5(6)
C28C C29C C30C C31C 65.0(7)
C28C C29C C34C C35C -3.2(7)
C30C C29C C34C C35C -179.8(4)
C29C C34C C35C C22C 0.7(7)
C29C C34C C35C C36C 171.6(4)
O4C C22C C35C C34C -179.0(4)
C23C C22C C35C C34C 4.3(6)
O4C C22C C35C C36C 9.8(6)
C23C C22C C35C C36C -166.9(4)
C37C N2C C36C C35C 169.2(4)
B2C N2C C36C C35C -12.9(6)
C34C C35C C36C N2C 174.0(4)
C22C C35C C36C N2C -14.8(6)
C36C N2C C37C C38C -32.8(6)
B2C N2C C37C C38C 149.5(4)
C36C N2C C37C C42C 145.6(4)
B2C N2C C37C C42C -32.1(6)
C42C C37C C38C C39C -3.6(6)
N2C C37C C38C C39C 174.8(4)
C37C C38C C39C C40C -0.1(7)
C38C C39C C40C C41C 2.8(7)
C39C C40C C41C C42C -1.7(7)
B1C O2C C42C C41C -118.4(4)
B1C O2C C42C C37C 66.2(5)
C40C C41C C42C O2C -177.5(4)
C40C C41C C42C C37C -2.0(6)
C38C C37C C42C O2C 180.0(4)
N2C C37C C42C O2C 1.5(6)
C38C C37C C42C C41C 4.6(6)
N2C C37C C42C C41C -173.8(4)
